data_4312119
loop_
_publ_author_name
'Cheng Zhang'
'Robertha C. Howell'
'Kymora B. Scotland'
'Frances G. Perez'
'Louis Todaro'
'Lynn C. Francesconi'

_publ_section_title
;
 Aqueous Speciation Studies of Europium(III) Phosphotungstate
;
_journal_name_full 'Inorganic Chemistry'
_journal_page_first 7691
_journal_page_last 7701
_journal_paper_doi 10.1021/ic049655h
_journal_volume 43
_journal_year 2004
_chemical_formula_sum 'Eu8 O228 P4 W43'
_chemical_formula_weight 12893.11
_chemical_name_systematic
; 
 ? 
;
_space_group_IT_number 2
_symmetry_cell_setting triclinic
_symmetry_space_group_name_Hall '-P 1'
_symmetry_space_group_name_H-M 'P -1'
_atom_sites_solution_hydrogens geom
_atom_sites_solution_primary direct
_atom_sites_solution_secondary difmap
_audit_creation_method SHELXL-97
_cell_angle_alpha 65.6760(10)
_cell_angle_beta 88.5240(10)
_cell_angle_gamma 86.0360(10)
_cell_formula_units_Z 2
_cell_length_a 20.2000(6)
_cell_length_b 22.6951(6)
_cell_length_c 25.3200(7)
_cell_measurement_temperature 109(2)
_cell_volume 10552.0(5)
_computing_structure_refinement 'SHELXL-97 (Sheldrick, 1997)'
_computing_structure_solution 'SHELXS-97 (Sheldrick, 1990)'
_diffrn_ambient_temperature 109(2)
_diffrn_measured_fraction_theta_full 0.998
_diffrn_measured_fraction_theta_max 0.998
_diffrn_radiation_monochromator graphite
_diffrn_radiation_source 'fine-focus sealed tube'
_diffrn_radiation_type MoK\a
_diffrn_radiation_wavelength 0.71073
_diffrn_reflns_av_R_equivalents 0.0529
_diffrn_reflns_av_sigmaI/netI 0.0730
_diffrn_reflns_limit_h_max 26
_diffrn_reflns_limit_h_min -26
_diffrn_reflns_limit_k_max 29
_diffrn_reflns_limit_k_min -29
_diffrn_reflns_limit_l_max 32
_diffrn_reflns_limit_l_min -32
_diffrn_reflns_number 141901
_diffrn_reflns_theta_full 27.50
_diffrn_reflns_theta_max 27.50
_diffrn_reflns_theta_min 1.77
_exptl_absorpt_coefficient_mu 25.816
_exptl_absorpt_correction_type multi-scan
_exptl_absorpt_process_details 'SORTAV for absorption correction of CCD-Data'
_exptl_crystal_colour colourless
_exptl_crystal_density_diffrn 4.058
_exptl_crystal_density_method 'not measured'
_exptl_crystal_description blocks
_exptl_crystal_F_000 11140
_exptl_crystal_size_max 0.3
_exptl_crystal_size_mid 0.2
_exptl_crystal_size_min 0.15
_refine_diff_density_max 5.373
_refine_diff_density_min -4.753
_refine_diff_density_rms 0.498
_refine_ls_extinction_method none
_refine_ls_goodness_of_fit_ref 1.071
_refine_ls_hydrogen_treatment mixed
_refine_ls_matrix_type full
_refine_ls_number_parameters 1408
_refine_ls_number_reflns 48396
_refine_ls_number_restraints 0
_refine_ls_restrained_S_all 1.071
_refine_ls_R_factor_all 0.0624
_refine_ls_R_factor_gt 0.0534
_refine_ls_shift/su_max 0.001
_refine_ls_shift/su_mean 0.000
_refine_ls_structure_factor_coef Fsqd
_refine_ls_weighting_details 'calc w=1/[\s^2^(Fo^2^)+(0.0352P)^2^+505.4751P] where P=(Fo^2^+2Fc^2^)/3'
_refine_ls_weighting_scheme calc
_refine_ls_wR_factor_gt 0.1292
_refine_ls_wR_factor_ref 0.1347
_reflns_number_gt 41677
_reflns_number_total 48396
_reflns_threshold_expression >2sigma(I)
_cod_data_source_file ic049655hsi20040312_121710.cif
_cod_data_source_block species1
_cod_depositor_comments
;
The following automatic conversions were performed:
'_exptl_absorpt_correction_type' value 'multiscan' changed to 'multi-scan'
according to '/home/saulius/struct/CIF-dictionaries/cif_core.dic'
dictionary named 'cif_core.dic' version 2.4.1 from 2010-06-29.

Automatic conversion script
Id: cif_fix_enum 1527 2010-12-29 10:47:43Z saulius 
;
_cod_database_code 4312119

loop_
_symmetry_equiv_pos_as_xyz
'x, y, z'
'-x, -y, -z'

loop_
_atom_site_label
_atom_site_type_symbol
_atom_site_fract_x
_atom_site_fract_y
_atom_site_fract_z
_atom_site_U_iso_or_equiv
_atom_site_adp_type
_atom_site_occupancy
_atom_site_symmetry_multiplicity
_atom_site_calc_flag
_atom_site_refinement_flags
_atom_site_disorder_assembly
_atom_site_disorder_group
Eu1 Eu 0.31301(4) 0.45792(4) 0.23144(3) 0.01578(14) Uani 1 1 d . . .
Eu2 Eu 0.30997(3) 0.54303(4) 0.36131(3) 0.01405(14) Uani 1 1 d . . .
Eu3 Eu 0.39119(3) 0.61355(4) 0.22167(3) 0.01441(14) Uani 1 1 d . . .
Eu4 Eu 0.27427(3) 0.78859(3) 0.10783(3) 0.01408(14) Uani 1 1 d . . .
Eu5 Eu 0.26283(3) 0.63125(3) -0.02420(3) 0.01328(13) Uani 1 1 d . . .
Eu6 Eu 0.09204(4) 0.77650(4) -0.07766(3) 0.01717(15) Uani 1 1 d . . .
Eu7 Eu 0.08107(3) 0.61485(4) 0.03476(3) 0.01543(14) Uani 1 1 d . . .
Eu8 Eu 0.06867(3) 0.62681(4) 0.20357(3) 0.01418(14) Uani 1 1 d . . .
W1 W 0.24109(3) 0.60905(3) 0.12469(2) 0.01223(11) Uani 1 1 d . . .
W2 W 0.40049(3) 0.56054(3) 0.10323(3) 0.01964(13) Uani 1 1 d . . .
W3 W 0.20836(3) 0.48454(3) 0.08909(2) 0.01445(11) Uani 1 1 d . . .
O1 O 0.3143(5) 0.5741(5) 0.1747(4) 0.019(2) Uiso 1 1 d . . .
O2 O 0.3228(5) 0.6001(5) 0.0655(4) 0.016(2) Uiso 1 1 d . . .
O3 O 0.2414(5) 0.5009(5) 0.1475(4) 0.019(2) Uiso 1 1 d . . .
O4 O 0.1944(5) 0.6039(5) 0.0625(4) 0.016(2) Uiso 1 1 d . . .
O5 O 0.1753(5) 0.6027(5) 0.1733(4) 0.0145(19) Uiso 1 1 d . . .
O6 O 0.2536(5) 0.6933(5) 0.0975(4) 0.0141(19) Uiso 1 1 d . . .
O7 O 0.3867(6) 0.4783(6) 0.1512(5) 0.023(2) Uiso 1 1 d . . .
O8 O 0.4545(6) 0.5561(6) 0.0513(5) 0.031(3) Uiso 1 1 d . . .
O9 O 0.4434(5) 0.5969(5) 0.1424(5) 0.021(2) Uiso 1 1 d . . .
O10 O 0.2541(5) 0.5159(5) 0.0237(5) 0.021(2) Uiso 1 1 d . . .
O11 O 0.2212(5) 0.4006(5) 0.1125(5) 0.022(2) Uiso 1 1 d . . .
O12 O 0.1209(6) 0.5027(6) 0.0772(5) 0.025(2) Uiso 1 1 d . . .
O13 O 0.3512(5) 0.5050(5) 0.2911(4) 0.0148(19) Uiso 1 1 d . . .
O14 O 0.1537(5) 0.6764(5) -0.0513(4) 0.016(2) Uiso 1 1 d . . .
O15 O 0.4892(6) 0.5350(6) 0.2515(5) 0.028(3) Uiso 1 1 d . . .
O16 O 0.3633(6) 0.7161(5) 0.1504(5) 0.023(2) Uiso 1 1 d . . .
O17 O 0.0797(6) 0.5720(6) -0.0400(5) 0.026(2) Uiso 1 1 d . . .
O18 O 0.0512(5) 0.5928(5) 0.1318(5) 0.022(2) Uiso 1 1 d . . .
W1A W 0.38609(3) 0.21633(3) 0.49877(2) 0.01651(12) Uani 1 1 d . . .
W2A W 0.24310(3) 0.17427(3) 0.45681(3) 0.02024(13) Uani 1 1 d . . .
W3A W 0.23612(3) 0.23953(3) 0.55701(3) 0.01964(12) Uani 1 1 d . . .
W4A W 0.11226(3) 0.36676(3) 0.46572(3) 0.01940(12) Uani 1 1 d . . .
W5A W 0.26622(3) 0.41598(3) 0.51097(2) 0.01694(12) Uani 1 1 d . . .
W6A W 0.41532(3) 0.39036(3) 0.45800(2) 0.01398(11) Uani 1 1 d . . .
W7A W 0.42393(3) 0.32334(3) 0.34509(2) 0.01486(11) Uani 1 1 d . . .
W8A W 0.28479(3) 0.27874(3) 0.30193(3) 0.01831(12) Uani 1 1 d . . .
W9A W 0.12048(3) 0.30297(3) 0.36534(3) 0.01980(13) Uani 1 1 d . . .
W10A W 0.15494(3) 0.46492(3) 0.32367(2) 0.01554(11) Uani 1 1 d . . .
P1A P 0.27333(18) 0.34288(17) 0.41035(15) 0.0128(7) Uani 1 1 d . . .
O1A O 0.1979(5) 0.3628(5) 0.3960(4) 0.017(2) Uiso 1 1 d . . .
O2A O 0.3025(5) 0.3898(5) 0.4315(4) 0.017(2) Uiso 1 1 d . . .
O3A O 0.3082(5) 0.3422(5) 0.3562(4) 0.018(2) Uiso 1 1 d . . .
O4A O 0.2789(5) 0.2733(5) 0.4600(4) 0.018(2) Uiso 1 1 d . . .
O5A O 0.4532(6) 0.1650(6) 0.5335(5) 0.025(2) Uiso 1 1 d . . .
O6A O 0.2217(6) 0.0992(6) 0.4650(5) 0.033(3) Uiso 1 1 d . . .
O7A O 0.2090(6) 0.2047(6) 0.6282(5) 0.030(3) Uiso 1 1 d . . .
O8A O 0.0458(6) 0.3738(6) 0.5073(5) 0.026(2) Uiso 1 1 d . . .
O9A O 0.2480(6) 0.4273(6) 0.5731(5) 0.023(2) Uiso 1 1 d . . .
O10A O 0.2734(5) 0.4968(5) 0.4581(4) 0.017(2) Uiso 1 1 d . . .
O11A O 0.4940(5) 0.3895(5) 0.4836(4) 0.016(2) Uiso 1 1 d . . .
O12A O 0.3989(5) 0.4750(5) 0.4121(4) 0.016(2) Uiso 1 1 d . . .
O13A O 0.5068(5) 0.3025(5) 0.3369(5) 0.022(2) Uiso 1 1 d . . .
O14A O 0.4088(5) 0.3942(5) 0.2789(4) 0.016(2) Uiso 1 1 d . . .
O15A O 0.2777(6) 0.2281(6) 0.2667(5) 0.027(3) Uiso 1 1 d . . .
O16A O 0.2890(5) 0.3554(5) 0.2422(5) 0.021(2) Uiso 1 1 d . . .
O17A O 0.0591(6) 0.2694(6) 0.3431(5) 0.030(3) Uiso 1 1 d . . .
O18A O 0.2073(5) 0.5054(5) 0.3516(4) 0.020(2) Uiso 1 1 d . . .
O19A O 0.2118(5) 0.4515(5) 0.2750(5) 0.021(2) Uiso 1 1 d . . .
O20A O 0.0976(5) 0.5256(5) 0.2783(4) 0.019(2) Uiso 1 1 d . . .
O21A O 0.3320(5) 0.1544(5) 0.4891(5) 0.022(2) Uiso 1 1 d . . .
O22A O 0.2158(6) 0.1742(6) 0.5302(5) 0.023(2) Uiso 1 1 d . . .
O23A O 0.3262(5) 0.2038(5) 0.5646(4) 0.018(2) Uiso 1 1 d . . .
O24A O 0.4029(5) 0.2945(5) 0.5011(4) 0.017(2) Uiso 1 1 d . . .
O25A O 0.4107(5) 0.2463(5) 0.4220(4) 0.016(2) Uiso 1 1 d . . .
O26A O 0.2793(5) 0.2088(5) 0.3830(4) 0.017(2) Uiso 1 1 d . . .
O27A O 0.1647(5) 0.2278(5) 0.4250(4) 0.019(2) Uiso 1 1 d . . .
O28A O 0.1566(5) 0.2867(5) 0.5178(5) 0.021(2) Uiso 1 1 d . . .
O29A O 0.2647(5) 0.3178(5) 0.5505(4) 0.020(2) Uiso 1 1 d . . .
O30A O 0.0770(5) 0.3166(5) 0.4288(4) 0.020(2) Uiso 1 1 d . . .
O31A O 0.1789(6) 0.4077(6) 0.4867(5) 0.025(2) Uiso 1 1 d . . .
O32A O 0.3612(5) 0.3970(5) 0.5190(4) 0.018(2) Uiso 1 1 d . . .
O33A O 0.4316(5) 0.3682(5) 0.3935(4) 0.0147(19) Uiso 1 1 d . . .
O34A O 0.3793(5) 0.2693(5) 0.3151(4) 0.019(2) Uiso 1 1 d . . .
O35A O 0.1922(5) 0.2974(5) 0.3181(4) 0.017(2) Uiso 1 1 d . . .
O36A O 0.0975(5) 0.4405(5) 0.3970(5) 0.022(2) Uiso 1 1 d . . .
O37A O 0.1027(5) 0.3911(5) 0.3193(5) 0.022(2) Uiso 1 1 d . . .
W1C W 0.25151(3) 0.76841(3) -0.31895(2) 0.01930(12) Uani 1 1 d . . .
W2C W 0.40144(3) 0.80561(3) -0.28437(3) 0.01808(12) Uani 1 1 d . . .
W3C W 0.27153(4) 0.92082(3) -0.32817(3) 0.02360(14) Uani 1 1 d . . .
W4C W 0.29059(3) 0.94624(3) -0.19390(3) 0.02162(13) Uani 1 1 d . . .
W5C W 0.12475(3) 0.90595(3) -0.22966(3) 0.02371(14) Uani 1 1 d . . .
W6C W 0.10620(3) 0.75547(3) -0.22082(2) 0.01950(13) Uani 1 1 d . . .
W7C W 0.24787(3) 0.62872(3) -0.17322(2) 0.01563(11) Uani 1 1 d . . .
W8C W 0.39643(3) 0.66335(3) -0.13830(2) 0.01501(11) Uani 1 1 d . . .
W9C W 0.41870(3) 0.83028(3) -0.14950(3) 0.01811(12) Uani 1 1 d . . .
W10C W 0.27999(3) 0.81592(3) -0.05884(2) 0.01555(11) Uani 1 1 d . . .
P1C P 0.26398(18) 0.78882(18) -0.18828(15) 0.0147(7) Uani 1 1 d . . .
O1C O 0.2983(5) 0.8283(5) -0.1594(4) 0.017(2) Uiso 1 1 d . . .
O2C O 0.1886(5) 0.8003(5) -0.1874(4) 0.016(2) Uiso 1 1 d . . .
O3C O 0.2844(5) 0.7167(5) -0.1555(4) 0.016(2) Uiso 1 1 d . . .
O4C O 0.2889(5) 0.8126(5) -0.2526(4) 0.019(2) Uiso 1 1 d . . .
O5C O 0.2341(6) 0.7483(6) -0.3755(5) 0.028(3) Uiso 1 1 d . . .
O6C O 0.4778(6) 0.8107(6) -0.3181(5) 0.026(2) Uiso 1 1 d . . .
O7C O 0.2675(6) 0.9947(6) -0.3886(5) 0.031(3) Uiso 1 1 d . . .
O8C O 0.2913(6) 1.0273(6) -0.2093(5) 0.028(3) Uiso 1 1 d . . .
O9C O 0.0761(7) 0.9765(7) -0.2662(6) 0.034(3) Uiso 1 1 d . . .
O10C O 0.0870(6) 0.8754(6) -0.1604(5) 0.024(2) Uiso 1 1 d . . .
O11C O 0.0455(6) 0.7288(6) -0.2520(5) 0.025(2) Uiso 1 1 d . . .
O12C O 0.0710(5) 0.7463(5) -0.1535(5) 0.022(2) Uiso 1 1 d . . .
O13C O 0.2302(6) 0.5640(6) -0.1880(5) 0.026(2) Uiso 1 1 d . . .
O14C O 0.2377(5) 0.5970(5) -0.0963(4) 0.016(2) Uiso 1 1 d . . .
O15C O 0.4722(5) 0.6216(5) -0.1324(5) 0.022(2) Uiso 1 1 d . . .
O16C O 0.3658(5) 0.6255(5) -0.0658(4) 0.016(2) Uiso 1 1 d . . .
O17C O 0.5004(6) 0.8400(6) -0.1375(5) 0.024(2) Uiso 1 1 d . . .
O18C O 0.1922(5) 0.8192(5) -0.0695(5) 0.021(2) Uiso 1 1 d . . .
O19C O 0.2961(5) 0.7301(5) -0.0369(4) 0.016(2) Uiso 1 1 d . . .
O20C O 0.2896(5) 0.8252(5) 0.0065(4) 0.019(2) Uiso 1 1 d . . .
O21C O 0.3477(5) 0.7758(5) -0.3287(4) 0.020(2) Uiso 1 1 d . . .
O22C O 0.3626(6) 0.8930(6) -0.3324(5) 0.024(2) Uiso 1 1 d . . .
O23C O 0.2508(5) 0.8632(5) -0.3623(5) 0.022(2) Uiso 1 1 d . . .
O24C O 0.1692(6) 0.7791(6) -0.2900(5) 0.023(2) Uiso 1 1 d . . .
O25C O 0.2687(5) 0.6902(5) -0.2573(4) 0.018(2) Uiso 1 1 d . . .
O26C O 0.4064(5) 0.7243(5) -0.2233(4) 0.019(2) Uiso 1 1 d . . .
O27C O 0.4197(5) 0.8397(5) -0.2282(4) 0.020(2) Uiso 1 1 d . . .
O28C O 0.3006(6) 0.9460(6) -0.2694(5) 0.026(2) Uiso 1 1 d . . .
O29C O 0.1872(6) 0.9171(6) -0.2964(5) 0.024(2) Uiso 1 1 d . . .
O30C O 0.3835(6) 0.9202(6) -0.1827(5) 0.023(2) Uiso 1 1 d . . .
O31C O 0.1978(6) 0.9357(6) -0.2025(5) 0.025(2) Uiso 1 1 d . . .
O32C O 0.0850(6) 0.8486(6) -0.2553(5) 0.023(2) Uiso 1 1 d . . .
O33C O 0.1644(5) 0.6789(5) -0.1893(4) 0.020(2) Uiso 1 1 d . . .
O34C O 0.3436(5) 0.6164(5) -0.1680(4) 0.018(2) Uiso 1 1 d . . .
O35C O 0.4199(5) 0.7395(5) -0.1278(4) 0.016(2) Uiso 1 1 d . . .
O36C O 0.2799(6) 0.9120(6) -0.1138(5) 0.023(2) Uiso 1 1 d . . .
O37C O 0.3793(5) 0.8231(5) -0.0800(4) 0.019(2) Uiso 1 1 d . . .
W1B W 0.47697(3) 0.87195(3) 0.27825(3) 0.02023(13) Uani 1 1 d . . .
W2B W 0.41215(3) 0.77025(3) 0.40727(3) 0.01732(12) Uani 1 1 d . . .
W3B W 0.32080(3) 0.90625(3) 0.31745(3) 0.02031(13) Uani 1 1 d . . .
W4B W 0.18534(3) 0.80535(3) 0.31895(3) 0.01683(12) Uani 1 1 d . . .
W5B W 0.25453(3) 0.91367(3) 0.17646(3) 0.01769(12) Uani 1 1 d . . .
W6B W 0.40991(3) 0.88437(3) 0.13734(3) 0.01851(12) Uani 1 1 d . . .
W7B W 0.51028(3) 0.73501(3) 0.23380(3) 0.01713(12) Uani 1 1 d . . .
W8B W 0.44725(3) 0.63312(3) 0.36175(2) 0.01489(11) Uani 1 1 d . . .
W9B W 0.27495(3) 0.66886(3) 0.40736(2) 0.01490(11) Uani 1 1 d . . .
W10B W 0.21595(3) 0.68284(3) 0.26992(2) 0.01278(11) Uani 1 1 d . . .
P1B P 0.35072(18) 0.77647(18) 0.27278(15) 0.0132(7) Uani 1 1 d . . .
O1B O 0.2869(5) 0.7438(5) 0.3034(4) 0.016(2) Uiso 1 1 d . . .
O2B O 0.3350(5) 0.8242(5) 0.2104(4) 0.017(2) Uiso 1 1 d . . .
O3B O 0.4029(5) 0.7239(5) 0.2758(4) 0.017(2) Uiso 1 1 d . . .
O4B O 0.3755(5) 0.8145(5) 0.3069(4) 0.018(2) Uiso 1 1 d . . .
O5B O 0.5442(6) 0.9178(6) 0.2683(5) 0.030(3) Uiso 1 1 d . . .
O6B O 0.4370(5) 0.7486(5) 0.4775(5) 0.020(2) Uiso 1 1 d . . .
O7B O 0.2904(6) 0.9708(6) 0.3330(5) 0.025(2) Uiso 1 1 d . . .
O8B O 0.1101(5) 0.8351(5) 0.3325(5) 0.022(2) Uiso 1 1 d . . .
O9B O 0.2047(6) 0.9847(6) 0.1489(5) 0.027(2) Uiso 1 1 d . . .
O10B O 0.2337(5) 0.8778(5) 0.1290(4) 0.016(2) Uiso 1 1 d . . .
O11B O 0.4609(6) 0.9373(6) 0.0856(5) 0.027(2) Uiso 1 1 d . . .
O12B O 0.3655(5) 0.8537(5) 0.0947(4) 0.018(2) Uiso 1 1 d . . .
O13B O 0.5926(6) 0.7407(6) 0.2123(5) 0.028(3) Uiso 1 1 d . . .
O14B O 0.4838(5) 0.6773(5) 0.2079(4) 0.020(2) Uiso 1 1 d . . .
O15B O 0.4890(5) 0.5712(5) 0.4186(4) 0.018(2) Uiso 1 1 d . . .
O16B O 0.4183(5) 0.5933(5) 0.3187(4) 0.0146(19) Uiso 1 1 d . . .
O17B O 0.2553(6) 0.6176(5) 0.4762(5) 0.023(2) Uiso 1 1 d . . .
O18B O 0.2235(5) 0.7422(5) 0.1981(4) 0.018(2) Uiso 1 1 d . . .
O19B O 0.2898(5) 0.6313(5) 0.2700(4) 0.018(2) Uiso 1 1 d . . .
O20B O 0.1488(5) 0.6407(5) 0.2654(4) 0.017(2) Uiso 1 1 d . . .
O21B O 0.4792(6) 0.8228(6) 0.3638(5) 0.023(2) Uiso 1 1 d . . .
O22B O 0.3572(5) 0.8470(5) 0.3932(5) 0.021(2) Uiso 1 1 d . . .
O23B O 0.4101(6) 0.9274(6) 0.2986(5) 0.023(2) Uiso 1 1 d . . .
O24B O 0.4426(5) 0.9028(5) 0.2046(5) 0.021(2) Uiso 1 1 d . . .
O25B O 0.5115(5) 0.7978(5) 0.2725(4) 0.018(2) Uiso 1 1 d . . .
O26B O 0.4480(5) 0.7015(5) 0.3895(4) 0.018(2) Uiso 1 1 d . . .
O27B O 0.3303(5) 0.7253(5) 0.4197(4) 0.018(2) Uiso 1 1 d . . .
O28B O 0.2464(5) 0.8517(5) 0.3400(4) 0.019(2) Uiso 1 1 d . . .
O29B O 0.2970(5) 0.9303(5) 0.2418(4) 0.019(2) Uiso 1 1 d . . .
O30B O 0.2045(5) 0.7339(5) 0.3924(5) 0.020(2) Uiso 1 1 d . . .
O31B O 0.2026(5) 0.8601(5) 0.2403(4) 0.019(2) Uiso 1 1 d . . .
O32B O 0.3363(5) 0.9450(5) 0.1358(5) 0.021(2) Uiso 1 1 d . . .
O33B O 0.4681(5) 0.8083(5) 0.1726(4) 0.017(2) Uiso 1 1 d . . .
O34B O 0.5213(5) 0.6695(5) 0.3129(5) 0.022(2) Uiso 1 1 d . . .
O35B O 0.3550(5) 0.6232(5) 0.3942(4) 0.019(2) Uiso 1 1 d . . .
O36B O 0.1592(5) 0.7425(5) 0.2940(4) 0.017(2) Uiso 1 1 d . . .
O37B O 0.2313(5) 0.6342(5) 0.3604(4) 0.015(2) Uiso 1 1 d . . .
W1D W -0.24506(3) 0.69292(3) 0.09041(3) 0.02496(14) Uani 1 1 d . . .
W2D W -0.20607(3) 0.82637(3) -0.03095(3) 0.02137(13) Uani 1 1 d . . .
W3D W -0.21048(3) 0.83278(3) 0.10199(3) 0.02103(13) Uani 1 1 d . . .
W4D W -0.03956(3) 0.88371(3) 0.08079(3) 0.01625(12) Uani 1 1 d . . .
W5D W -0.07875(3) 0.73808(3) 0.21405(3) 0.01877(12) Uani 1 1 d . . .
W6D W -0.11834(3) 0.60061(3) 0.20448(3) 0.02171(13) Uani 1 1 d . . .
W7D W -0.10880(3) 0.59093(3) 0.05960(3) 0.02139(13) Uani 1 1 d . . .
W8D W -0.07142(3) 0.72129(3) -0.06025(3) 0.01997(13) Uani 1 1 d . . .
W9D W -0.03328(3) 0.87734(3) -0.05120(2) 0.01662(12) Uani 1 1 d . . .
W10D W 0.08802(3) 0.78561(3) 0.05817(2) 0.01292(11) Uani 1 1 d . . .
P1D P -0.07992(18) 0.73541(19) 0.07512(16) 0.0156(7) Uani 1 1 d . . .
O1D O -0.0346(5) 0.7944(5) 0.0506(4) 0.020(2) Uiso 1 1 d . . .
O2D O -0.0684(5) 0.6974(5) 0.1407(4) 0.018(2) Uiso 1 1 d . . .
O3D O -0.0661(5) 0.6914(5) 0.0428(4) 0.018(2) Uiso 1 1 d . . .
O4D O -0.1539(6) 0.7628(5) 0.0633(5) 0.023(2) Uiso 1 1 d . . .
O5D O -0.3200(7) 0.6578(7) 0.1028(6) 0.036(3) Uiso 1 1 d . . .
O6D O -0.2526(6) 0.8715(6) -0.0927(5) 0.026(2) Uiso 1 1 d . . .
O7D O -0.2604(5) 0.8846(5) 0.1217(5) 0.022(2) Uiso 1 1 d . . .
O8D O -0.0317(5) 0.9496(5) 0.0965(5) 0.020(2) Uiso 1 1 d . . .
O9D O -0.0964(6) 0.7627(6) 0.2691(5) 0.032(3) Uiso 1 1 d . . .
O10D O 0.0004(5) 0.6942(5) 0.2362(4) 0.019(2) Uiso 1 1 d . . .
O11D O -0.1588(6) 0.5359(6) 0.2529(5) 0.030(3) Uiso 1 1 d . . .
O12D O -0.0336(6) 0.5775(6) 0.2287(5) 0.023(2) Uiso 1 1 d . . .
O13D O -0.1492(6) 0.5248(6) 0.0638(5) 0.030(3) Uiso 1 1 d . . .
O14D O -0.0239(5) 0.5669(5) 0.0557(5) 0.022(2) Uiso 1 1 d . . .
O15D O -0.0813(6) 0.7313(6) -0.1319(5) 0.027(2) Uiso 1 1 d . . .
O16D O 0.0132(5) 0.6863(5) -0.0432(4) 0.016(2) Uiso 1 1 d . . .
O17D O -0.0233(5) 0.9404(5) -0.1179(5) 0.020(2) Uiso 1 1 d . . .
O18D O 0.0777(5) 0.7303(5) 0.1313(4) 0.016(2) Uiso 1 1 d . . .
O19D O 0.0925(5) 0.7262(5) 0.0257(4) 0.016(2) Uiso 1 1 d . . .
O20D O 0.1699(5) 0.8073(5) 0.0577(4) 0.016(2) Uiso 1 1 d . . .
O21D O -0.2629(6) 0.7599(6) 0.0107(5) 0.029(3) Uiso 1 1 d . . .
O22D O -0.2323(6) 0.8677(6) 0.0194(5) 0.029(3) Uiso 1 1 d . . .
O23D O -0.2696(6) 0.7674(6) 0.1119(5) 0.024(2) Uiso 1 1 d . . .
O24D O -0.2016(6) 0.6514(6) 0.1612(5) 0.024(2) Uiso 1 1 d . . .
O25D O -0.1953(5) 0.6453(5) 0.0587(5) 0.023(2) Uiso 1 1 d . . .
O26D O -0.1538(6) 0.7683(6) -0.0520(5) 0.024(2) Uiso 1 1 d . . .
O27D O -0.1254(5) 0.8725(5) -0.0461(4) 0.020(2) Uiso 1 1 d . . .
O28D O -0.1310(5) 0.8816(5) 0.0759(4) 0.019(2) Uiso 1 1 d . . .
O29D O -0.1652(5) 0.7818(5) 0.1685(5) 0.020(2) Uiso 1 1 d . . .
O30D O -0.0395(5) 0.9236(5) -0.0038(4) 0.018(2) Uiso 1 1 d . . .
O31D O -0.0431(5) 0.8148(5) 0.1559(4) 0.018(2) Uiso 1 1 d . . .
O32D O -0.1277(6) 0.6619(6) 0.2408(5) 0.025(2) Uiso 1 1 d . . .
O33D O -0.1057(6) 0.5796(6) 0.1394(5) 0.024(2) Uiso 1 1 d . . .
O34D O -0.1131(6) 0.6414(6) -0.0225(5) 0.026(2) Uiso 1 1 d . . .
O35D O -0.0302(5) 0.8038(5) -0.0721(4) 0.019(2) Uiso 1 1 d . . .
O36D O 0.0496(5) 0.8592(5) 0.0742(4) 0.017(2) Uiso 1 1 d . . .
O37D O 0.0555(5) 0.8489(5) -0.0268(4) 0.020(2) Uiso 1 1 d . . .
O1S O 0.6027(7) 0.7249(7) 0.3743(6) 0.036(3) Uiso 1 1 d . . .
O2S O 0.5198(7) 0.4374(7) 0.2112(6) 0.039(3) Uiso 1 1 d . . .
O3S O 0.0287(7) 0.4068(7) 0.1096(6) 0.035(3) Uiso 1 1 d . . .
O4S O 0.5406(7) 0.4855(7) 0.3583(6) 0.037(3) Uiso 1 1 d . . .
O5S O 0.1106(7) 0.9944(7) 0.3053(6) 0.038(3) Uiso 1 1 d . . .
O6S O 0.3045(7) 0.8672(7) 0.5305(6) 0.040(3) Uiso 1 1 d . . .
O7S O 0.4630(7) 0.9453(7) 0.4010(6) 0.040(3) Uiso 1 1 d . . .
O8S O 0.6010(8) 0.3558(8) 0.4120(6) 0.045(4) Uiso 1 1 d . . .
O9S O 0.2717(8) 0.3386(8) 0.0438(7) 0.047(4) Uiso 1 1 d . . .
O10S O 0.4367(8) 0.8077(8) 0.5616(7) 0.047(4) Uiso 1 1 d . . .
O11S O 0.4016(7) 0.5268(7) 0.5210(6) 0.044(3) Uiso 1 1 d . . .
O12S O 0.5795(7) 0.5159(7) 0.0191(6) 0.044(3) Uiso 1 1 d . . .
O13S O 0.0870(8) 0.8404(8) 0.1888(7) 0.048(4) Uiso 1 1 d . . .
O14S O 0.3783(8) 0.6252(8) 0.7084(7) 0.052(4) Uiso 1 1 d . . .
O15S O 0.7043(8) 0.5408(8) 0.0570(7) 0.053(4) Uiso 1 1 d . . .
O16S O 0.1380(8) 0.3415(8) 0.2051(7) 0.054(4) Uiso 1 1 d . . .
O17S O 0.4114(9) 0.1271(9) 0.3894(7) 0.056(4) Uiso 1 1 d . . .
O18S O 0.2414(9) 0.8018(9) 0.4767(8) 0.059(4) Uiso 1 1 d . . .
O19S O 0.1191(9) 0.5611(9) 0.4198(8) 0.065(5) Uiso 1 1 d . . .
O20S O 0.3783(9) 1.0246(9) 0.5378(8) 0.060(4) Uiso 1 1 d . . .
O21S O 0.3464(9) 0.9837(9) 0.4499(8) 0.060(4) Uiso 1 1 d . . .
O22S O 0.2154(9) 0.2029(9) 0.1803(8) 0.058(4) Uiso 1 1 d . . .
O23S O 0.0444(9) 0.4517(9) 0.2035(8) 0.062(5) Uiso 1 1 d . . .
O24S O 0.0423(9) 0.6814(9) 0.3456(8) 0.063(5) Uiso 1 1 d . . .
O25S O 0.5993(10) 0.8290(9) 0.0841(8) 0.066(5) Uiso 1 1 d . . .
O26S O 0.6114(11) 0.8893(10) 0.1671(9) 0.076(6) Uiso 1 1 d . . .
O27S O 0.3800(10) 0.3738(10) 0.1175(9) 0.074(6) Uiso 1 1 d . . .
O28S O 0.0599(10) 0.1228(10) 0.2081(9) 0.071(5) Uiso 1 1 d . . .
O29S O 0.0868(10) 0.2161(10) 0.2551(9) 0.074(5) Uiso 1 1 d . . .
O30S O 0.4624(10) 0.9864(10) 0.8616(9) 0.069(5) Uiso 1 1 d . . .
O31S O 0.1351(10) 0.9649(9) 0.8912(8) 0.065(5) Uiso 1 1 d . . .
O32S O 0.4348(9) 0.2612(9) 0.2123(8) 0.060(4) Uiso 1 1 d . . .
O33S O 0.3348(10) 0.0837(10) 0.6619(9) 0.073(5) Uiso 1 1 d . . .
O34S O 0.2616(11) 0.6660(11) -0.4321(9) 0.078(6) Uiso 1 1 d . . .
O35S O 0.1224(12) 0.9640(12) 0.0670(11) 0.091(7) Uiso 1 1 d . . .
O36S O 0.4811(12) 0.9343(12) 0.5350(10) 0.089(7) Uiso 1 1 d . . .
O37S O 0.6944(12) 0.9843(12) 0.9821(10) 0.090(7) Uiso 1 1 d . . .
O38S O -0.0886(11) 0.4218(11) 0.2117(10) 0.082(6) Uiso 1 1 d . . .
O39S O 0.7218(12) 0.6903(12) 0.2456(10) 0.088(7) Uiso 1 1 d . . .
O40S O 0.2126(13) 0.9543(13) 0.9845(11) 0.099(8) Uiso 1 1 d . . .
O41S O 0.4453(12) 0.9809(12) 0.6853(10) 0.089(7) Uiso 1 1 d . . .
O42S O 0.1616(13) 0.0943(13) 0.7938(11) 0.099(8) Uiso 1 1 d . . .
O43S O 0.4703(13) 0.3320(13) 0.0363(11) 0.098(7) Uiso 1 1 d . . .
O44S O 0.1671(14) -0.0260(14) 0.5101(12) 0.112(9) Uiso 1 1 d . . .
O45S O 0.2240(15) 0.0664(14) 0.2137(13) 0.114(9) Uiso 1 1 d . . .
O46S O 0.3032(13) 0.5168(13) 0.6057(12) 0.103(8) Uiso 1 1 d . . .
O47S O 0.1919(16) 0.0723(16) 0.6867(14) 0.127(10) Uiso 1 1 d . . .
O48S O 0.3149(11) 0.1882(11) 0.7189(10) 0.080(6) Uiso 1 1 d . . .
O49S O 0.1377(13) 0.1060(13) 0.3550(11) 0.100(8) Uiso 1 1 d . . .
O50S O 0.4128(17) 0.7022(17) 0.0368(15) 0.137(11) Uiso 1 1 d . . .
O51S O 0.5210(16) 0.7332(16) 0.0862(14) 0.130(10) Uiso 1 1 d . . .
O52S O 0.0653(13) 0.1779(13) 0.5239(11) 0.099(8) Uiso 1 1 d . . .
O53S O 0.0967(14) 0.8953(14) -0.3854(12) 0.108(8) Uiso 1 1 d . . .
O54S O 0.0366(14) 0.9371(13) 0.2199(12) 0.105(8) Uiso 1 1 d . . .
O55S O 0.9552(14) 0.7622(14) 0.3815(13) 0.113(9) Uiso 1 1 d . . .
O56S O 0.3993(16) 0.1033(16) 0.2650(14) 0.127(10) Uiso 1 1 d . . .
O57S O 0.1349(15) 1.0617(15) -0.3976(13) 0.117(9) Uiso 1 1 d . . .
O58S O 0.573(2) 0.9050(19) -0.0447(17) 0.165(14) Uiso 1 1 d . . .
O59S O 0.2795(19) 1.0862(19) 0.3540(17) 0.159(13) Uiso 1 1 d . . .
O60S O -0.0321(17) 0.4708(16) 0.3429(15) 0.137(11) Uiso 1 1 d . . .
O61S O 0.652(2) 0.616(2) 0.3415(18) 0.168(14) Uiso 1 1 d . . .
O62S O 0.349(2) 0.216(2) 0.1414(18) 0.169(15) Uiso 1 1 d . . .

loop_
_atom_site_aniso_label
_atom_site_aniso_U_11
_atom_site_aniso_U_22
_atom_site_aniso_U_33
_atom_site_aniso_U_23
_atom_site_aniso_U_13
_atom_site_aniso_U_12
Eu1 0.0161(3) 0.0156(3) 0.0158(3) -0.0072(3) -0.0045(3) 0.0044(3)
Eu2 0.0125(3) 0.0152(3) 0.0149(3) -0.0069(3) -0.0027(2) 0.0023(3)
Eu3 0.0106(3) 0.0159(3) 0.0165(3) -0.0068(3) -0.0034(2) 0.0020(3)
Eu4 0.0130(3) 0.0133(3) 0.0158(3) -0.0060(3) -0.0033(2) 0.0014(3)
Eu5 0.0120(3) 0.0136(3) 0.0146(3) -0.0066(3) -0.0014(2) 0.0028(3)
Eu6 0.0183(3) 0.0183(4) 0.0142(3) -0.0073(3) -0.0034(3) 0.0081(3)
Eu7 0.0123(3) 0.0176(4) 0.0176(3) -0.0091(3) -0.0048(2) 0.0045(3)
Eu8 0.0102(3) 0.0157(3) 0.0171(3) -0.0077(3) -0.0021(2) 0.0034(3)
W1 0.0101(2) 0.0133(3) 0.0140(2) -0.0067(2) -0.00269(19) 0.0032(2)
W2 0.0130(3) 0.0282(3) 0.0166(3) -0.0093(2) -0.0030(2) 0.0080(2)
W3 0.0132(3) 0.0147(3) 0.0156(2) -0.0066(2) -0.0031(2) 0.0017(2)
W1A 0.0171(3) 0.0138(3) 0.0173(3) -0.0053(2) -0.0052(2) 0.0019(2)
W2A 0.0200(3) 0.0160(3) 0.0233(3) -0.0062(2) -0.0058(2) -0.0017(2)
W3A 0.0185(3) 0.0193(3) 0.0177(3) -0.0041(2) -0.0010(2) -0.0012(2)
W4A 0.0137(3) 0.0216(3) 0.0196(3) -0.0054(2) 0.0005(2) 0.0001(2)
W5A 0.0175(3) 0.0184(3) 0.0153(3) -0.0075(2) -0.0001(2) 0.0009(2)
W6A 0.0135(3) 0.0140(3) 0.0150(2) -0.0066(2) -0.0043(2) 0.0016(2)
W7A 0.0147(3) 0.0141(3) 0.0166(3) -0.0076(2) -0.0041(2) 0.0040(2)
W8A 0.0203(3) 0.0172(3) 0.0197(3) -0.0100(2) -0.0062(2) 0.0022(2)
W9A 0.0151(3) 0.0190(3) 0.0242(3) -0.0075(2) -0.0060(2) -0.0013(2)
W10A 0.0118(3) 0.0161(3) 0.0169(3) -0.0051(2) -0.0033(2) 0.0009(2)
P1A 0.0121(16) 0.0114(17) 0.0139(15) -0.0044(13) -0.0017(12) 0.0022(13)
W1C 0.0192(3) 0.0243(3) 0.0147(3) -0.0089(2) 0.0002(2) 0.0028(2)
W2C 0.0194(3) 0.0177(3) 0.0180(3) -0.0086(2) 0.0048(2) -0.0006(2)
W3C 0.0322(4) 0.0185(3) 0.0155(3) -0.0038(2) 0.0039(2) 0.0062(3)
W4C 0.0313(3) 0.0134(3) 0.0192(3) -0.0064(2) 0.0065(2) 0.0009(2)
W5C 0.0275(3) 0.0221(3) 0.0154(3) -0.0037(2) -0.0003(2) 0.0119(3)
W6C 0.0144(3) 0.0296(3) 0.0152(3) -0.0106(2) -0.0032(2) 0.0044(2)
W7C 0.0146(3) 0.0186(3) 0.0159(2) -0.0094(2) -0.0002(2) -0.0006(2)
W8C 0.0120(3) 0.0157(3) 0.0185(3) -0.0085(2) 0.0007(2) 0.0010(2)
W9C 0.0175(3) 0.0183(3) 0.0217(3) -0.0112(2) 0.0044(2) -0.0038(2)
W10C 0.0178(3) 0.0146(3) 0.0151(2) -0.0072(2) 0.0013(2) 0.0001(2)
P1C 0.0141(17) 0.0155(18) 0.0157(16) -0.0083(14) 0.0015(13) 0.0026(14)
W1B 0.0199(3) 0.0193(3) 0.0233(3) -0.0099(2) -0.0058(2) -0.0037(2)
W2B 0.0175(3) 0.0176(3) 0.0195(3) -0.0102(2) -0.0065(2) 0.0012(2)
W3B 0.0235(3) 0.0176(3) 0.0234(3) -0.0122(2) -0.0087(2) 0.0031(2)
W4B 0.0163(3) 0.0173(3) 0.0194(3) -0.0108(2) -0.0044(2) 0.0052(2)
W5B 0.0205(3) 0.0139(3) 0.0195(3) -0.0078(2) -0.0069(2) 0.0026(2)
W6B 0.0181(3) 0.0171(3) 0.0198(3) -0.0064(2) -0.0042(2) -0.0037(2)
W7B 0.0119(3) 0.0200(3) 0.0206(3) -0.0092(2) -0.0026(2) -0.0019(2)
W8B 0.0120(3) 0.0159(3) 0.0175(3) -0.0079(2) -0.0045(2) 0.0019(2)
W9B 0.0137(3) 0.0172(3) 0.0156(2) -0.0089(2) -0.0029(2) 0.0022(2)
W10B 0.0107(2) 0.0142(3) 0.0144(2) -0.0072(2) -0.00233(19) 0.0019(2)
P1B 0.0120(16) 0.0114(17) 0.0177(16) -0.0076(14) -0.0031(13) 0.0021(13)
W1D 0.0096(3) 0.0250(3) 0.0390(4) -0.0124(3) -0.0063(2) 0.0043(2)
W2D 0.0155(3) 0.0237(3) 0.0265(3) -0.0130(3) -0.0105(2) 0.0101(2)
W3D 0.0124(3) 0.0254(3) 0.0252(3) -0.0116(3) -0.0032(2) 0.0086(2)
W4D 0.0139(3) 0.0177(3) 0.0193(3) -0.0108(2) -0.0040(2) 0.0067(2)
W5D 0.0149(3) 0.0229(3) 0.0180(3) -0.0093(2) -0.0012(2) 0.0077(2)
W6D 0.0101(3) 0.0224(3) 0.0284(3) -0.0068(3) -0.0017(2) 0.0028(2)
W7D 0.0131(3) 0.0188(3) 0.0342(3) -0.0130(3) -0.0088(2) 0.0037(2)
W8D 0.0191(3) 0.0227(3) 0.0215(3) -0.0136(2) -0.0103(2) 0.0102(2)
W9D 0.0167(3) 0.0165(3) 0.0161(3) -0.0073(2) -0.0052(2) 0.0078(2)
W10D 0.0108(2) 0.0137(3) 0.0144(2) -0.0066(2) -0.00269(19) 0.0044(2)
P1D 0.0112(16) 0.0166(18) 0.0200(17) -0.0090(14) -0.0025(13) 0.0019(14)

loop_
_atom_type_symbol
_atom_type_description
_atom_type_scat_dispersion_real
_atom_type_scat_dispersion_imag
_atom_type_scat_source
O O 0.0106 0.0060 'International Tables Vol C Tables 4.2.6.8 and 6.1.1.4'
P P 0.1023 0.0942 'International Tables Vol C Tables 4.2.6.8 and 6.1.1.4'
Eu Eu -0.1578 3.6682 'International Tables Vol C Tables 4.2.6.8 and 6.1.1.4'
W W -0.8490 6.8722 'International Tables Vol C Tables 4.2.6.8 and 6.1.1.4'

loop_
_geom_angle_atom_site_label_1
_geom_angle_atom_site_label_2
_geom_angle_atom_site_label_3
_geom_angle
_geom_angle_site_symmetry_1
_geom_angle_site_symmetry_3
_geom_angle_publ_flag
O19A Eu1 O16A 80.6(4) . . ?
O19A Eu1 O13 88.8(4) . . ?
O16A Eu1 O13 136.6(4) . . ?
O19A Eu1 O14A 123.5(4) . . ?
O16A Eu1 O14A 77.6(4) . . ?
O13 Eu1 O14A 73.8(4) . . ?
O19A Eu1 O7 155.1(4) . . ?
O16A Eu1 O7 95.9(4) . . ?
O13 Eu1 O7 109.5(4) . . ?
O14A Eu1 O7 79.1(4) . . ?
O19A Eu1 O3 79.6(4) . . ?
O16A Eu1 O3 87.8(4) . . ?
O13 Eu1 O3 131.6(4) . . ?
O14A Eu1 O3 149.1(4) . . ?
O7 Eu1 O3 75.6(4) . . ?
O19A Eu1 O1 100.7(4) . . ?
O16A Eu1 O1 151.5(4) . . ?
O13 Eu1 O1 71.7(3) . . ?
O14A Eu1 O1 122.1(3) . . ?
O7 Eu1 O1 70.8(4) . . ?
O3 Eu1 O1 64.8(3) . . ?
O19A Eu1 W1 84.1(3) . . ?
O16A Eu1 W1 125.9(3) . . ?
O13 Eu1 W1 94.2(2) . . ?
O14A Eu1 W1 148.6(2) . . ?
O7 Eu1 W1 77.9(3) . . ?
O3 Eu1 W1 38.3(3) . . ?
O1 Eu1 W1 28.5(2) . . ?
O19A Eu1 W2 140.7(3) . . ?
O16A Eu1 W2 119.3(3) . . ?
O13 Eu1 W2 95.2(2) . . ?
O14A Eu1 W2 94.9(2) . . ?
O7 Eu1 W2 25.6(3) . . ?
O3 Eu1 W2 68.7(2) . . ?
O1 Eu1 W2 45.2(3) . . ?
W1 Eu1 W2 56.641(17) . . ?
O19A Eu1 W8A 75.0(3) . . ?
O16A Eu1 W8A 19.4(3) . . ?
O13 Eu1 W8A 117.3(2) . . ?
O14A Eu1 W8A 67.4(2) . . ?
O7 Eu1 W8A 109.0(3) . . ?
O3 Eu1 W8A 104.7(3) . . ?
O1 Eu1 W8A 169.5(2) . . ?
W1 Eu1 W8A 141.11(2) . . ?
W2 Eu1 W8A 134.30(3) . . ?
O19A Eu1 W7A 104.5(3) . . ?
O16A Eu1 W7A 67.3(3) . . ?
O13 Eu1 W7A 75.1(2) . . ?
O14A Eu1 W7A 19.4(2) . . ?
O7 Eu1 W7A 96.7(3) . . ?
O3 Eu1 W7A 153.3(3) . . ?
O1 Eu1 W7A 137.4(2) . . ?
W1 Eu1 W7A 165.86(3) . . ?
W2 Eu1 W7A 114.25(2) . . ?
W8A Eu1 W7A 52.968(16) . . ?
O19A Eu1 Eu3 108.8(3) . . ?
O16A Eu1 Eu3 167.9(3) . . ?
O13 Eu1 Eu3 39.2(2) . . ?
O14A Eu1 Eu3 90.6(2) . . ?
O7 Eu1 Eu3 78.8(3) . . ?
O3 Eu1 Eu3 101.3(3) . . ?
O1 Eu1 Eu3 36.4(2) . . ?
W1 Eu1 Eu3 64.096(18) . . ?
W2 Eu1 Eu3 58.238(19) . . ?
W8A Eu1 Eu3 153.94(2) . . ?
W7A Eu1 Eu3 102.18(2) . . ?
O12A Eu2 O18A 123.2(4) . . ?
O12A Eu2 O10A 75.5(4) . . ?
O18A Eu2 O10A 78.1(3) . . ?
O12A Eu2 O19B 138.1(4) . . ?
O18A Eu2 O19B 88.2(4) . . ?
O10A Eu2 O19B 143.5(4) . . ?
O12A Eu2 O13 79.9(3) . . ?
O18A Eu2 O13 86.7(4) . . ?
O10A Eu2 O13 136.9(3) . . ?
O19B Eu2 O13 74.6(4) . . ?
O12A Eu2 O37B 142.2(3) . . ?
O18A Eu2 O37B 78.9(4) . . ?
O10A Eu2 O37B 80.7(3) . . ?
O19B Eu2 O37B 63.4(3) . . ?
O13 Eu2 O37B 135.7(3) . . ?
O12A Eu2 O35B 84.8(3) . . ?
O18A Eu2 O35B 139.2(4) . . ?
O10A Eu2 O35B 82.1(3) . . ?
O19B Eu2 O35B 87.0(3) . . ?
O13 Eu2 O35B 130.4(3) . . ?
O37B Eu2 O35B 62.9(3) . . ?
O12A Eu2 O16B 70.1(3) . . ?
O18A Eu2 O16B 151.1(3) . . ?
O10A Eu2 O16B 130.6(3) . . ?
O19B Eu2 O16B 70.0(3) . . ?
O13 Eu2 O16B 69.6(3) . . ?
O37B Eu2 O16B 106.3(3) . . ?
O35B Eu2 O16B 60.8(3) . . ?
O12A Eu2 W10B 161.1(2) . . ?
O18A Eu2 W10B 75.4(3) . . ?
O10A Eu2 W10B 114.9(3) . . ?
O19B Eu2 W10B 28.7(3) . . ?
O13 Eu2 W10B 99.4(2) . . ?
O37B Eu2 W10B 36.4(2) . . ?
O35B Eu2 W10B 81.3(2) . . ?
O16B Eu2 W10B 91.8(2) . . ?
O12A Eu2 W9B 111.2(3) . . ?
O18A Eu2 W9B 106.7(3) . . ?
O10A Eu2 W9B 71.7(3) . . ?
O19B Eu2 W9B 80.3(3) . . ?
O13 Eu2 W9B 151.2(2) . . ?
O37B Eu2 W9B 32.1(2) . . ?
O35B Eu2 W9B 32.7(2) . . ?
O16B Eu2 W9B 88.8(2) . . ?
W10B Eu2 W9B 61.265(18) . . ?
O12A Eu2 W8B 68.9(2) . . ?
O18A Eu2 W8B 167.8(3) . . ?
O10A Eu2 W8B 105.5(2) . . ?
O19B Eu2 W8B 82.1(2) . . ?
O13 Eu2 W8B 97.8(2) . . ?
O37B Eu2 W8B 90.1(2) . . ?
O35B Eu2 W8B 33.2(2) . . ?
O16B Eu2 W8B 28.7(2) . . ?
W10B Eu2 W8B 92.59(2) . . ?
W9B Eu2 W8B 64.443(18) . . ?
O12A Eu2 Eu3 97.2(2) . . ?
O18A Eu2 Eu3 110.4(3) . . ?
O10A Eu2 Eu3 171.2(2) . . ?
O19B Eu2 Eu3 42.1(3) . . ?
O13 Eu2 Eu3 44.2(2) . . ?
O37B Eu2 Eu3 102.9(2) . . ?
O35B Eu2 Eu3 92.4(2) . . ?
O16B Eu2 Eu3 40.8(2) . . ?
W10B Eu2 Eu3 70.676(19) . . ?
W9B Eu2 Eu3 107.02(2) . . ?
W8B Eu2 Eu3 66.744(19) . . ?
O16 Eu3 O14B 72.1(4) . . ?
O16 Eu3 O16B 123.8(4) . . ?
O14B Eu3 O16B 78.3(3) . . ?
O16 Eu3 O9 83.1(4) . . ?
O14B Eu3 O9 80.6(4) . . ?
O16B Eu3 O9 137.4(4) . . ?
O16 Eu3 O1 86.5(4) . . ?
O14B Eu3 O1 145.0(4) . . ?
O16B Eu3 O1 136.4(3) . . ?
O9 Eu3 O1 69.3(4) . . ?
O16 Eu3 O19B 85.1(4) . . ?
O14B Eu3 O19B 121.9(4) . . ?
O16B Eu3 O19B 71.6(3) . . ?
O9 Eu3 O19B 149.6(3) . . ?
O1 Eu3 O19B 82.1(4) . . ?
O16 Eu3 O15 138.2(4) . . ?
O14B Eu3 O15 74.7(4) . . ?
O16B Eu3 O15 72.0(4) . . ?
O9 Eu3 O15 66.8(4) . . ?
O1 Eu3 O15 107.6(4) . . ?
O19B Eu3 O15 134.8(4) . . ?
O16 Eu3 O13 147.1(4) . . ?
O14B Eu3 O13 139.7(3) . . ?
O16B Eu3 O13 69.7(3) . . ?
O9 Eu3 O13 106.8(3) . . ?
O1 Eu3 O13 68.9(3) . . ?
O19B Eu3 O13 70.5(3) . . ?
O15 Eu3 O13 72.5(4) . . ?
O16 Eu3 Eu2 124.5(3) . . ?
O14B Eu3 Eu2 121.3(3) . . ?
O16B Eu3 Eu2 44.3(2) . . ?
O9 Eu3 Eu2 147.6(3) . . ?
O1 Eu3 Eu2 93.7(2) . . ?
O19B Eu3 Eu2 40.5(2) . . ?
O15 Eu3 Eu2 94.4(3) . . ?
O13 Eu3 Eu2 40.9(2) . . ?
O16 Eu3 W2 85.7(3) . . ?
O14B Eu3 W2 104.9(3) . . ?
O16B Eu3 W2 148.8(3) . . ?
O9 Eu3 W2 24.9(3) . . ?
O1 Eu3 W2 44.5(3) . . ?
O19B Eu3 W2 126.2(2) . . ?
O15 Eu3 W2 78.9(3) . . ?
O13 Eu3 W2 91.1(2) . . ?
Eu2 Eu3 W2 129.83(3) . . ?
O16 Eu3 Eu1 123.3(3) . . ?
O14B Eu3 Eu1 151.3(3) . . ?
O16B Eu3 Eu1 105.3(2) . . ?
O9 Eu3 Eu1 78.0(3) . . ?
O1 Eu3 Eu1 36.8(2) . . ?
O19B Eu3 Eu1 85.4(2) . . ?
O15 Eu3 Eu1 79.4(3) . . ?
O13 Eu3 Eu1 35.8(2) . . ?
Eu2 Eu3 Eu1 72.50(2) . . ?
W2 Eu3 Eu1 57.355(18) . . ?
O16 Eu3 Eu4 18.5(3) . . ?
O14B Eu3 Eu4 88.9(3) . . ?
O16B Eu3 Eu4 122.5(2) . . ?
O9 Eu3 Eu4 93.5(3) . . ?
O1 Eu3 Eu4 76.0(3) . . ?
O19B Eu3 Eu4 68.9(2) . . ?
O15 Eu3 Eu4 155.9(3) . . ?
O13 Eu3 Eu4 128.9(2) . . ?
Eu2 Eu3 Eu4 109.32(2) . . ?
W2 Eu3 Eu4 88.719(19) . . ?
Eu1 Eu3 Eu4 111.22(2) . . ?
O16 Eu4 O18B 85.7(4) . . ?
O16 Eu4 O6 74.0(4) . . ?
O18B Eu4 O6 86.3(3) . . ?
O16 Eu4 O20C 106.0(4) . . ?
O18B Eu4 O20C 159.2(3) . . ?
O6 Eu4 O20C 80.7(3) . . ?
O16 Eu4 O12B 75.1(4) . . ?
O18B Eu4 O12B 120.3(3) . . ?
O6 Eu4 O12B 136.9(4) . . ?
O20C Eu4 O12B 79.9(3) . . ?
O16 Eu4 O10B 127.4(4) . . ?
O18B Eu4 O10B 74.8(4) . . ?
O6 Eu4 O10B 149.0(3) . . ?
O20C Eu4 O10B 109.1(4) . . ?
O12B Eu4 O10B 74.0(4) . . ?
O16 Eu4 O20D 146.4(4) . . ?
O18B Eu4 O20D 92.1(3) . . ?
O6 Eu4 O20D 72.4(3) . . ?
O20C Eu4 O20D 68.5(3) . . ?
O12B Eu4 O20D 132.6(3) . . ?
O10B Eu4 O20D 83.8(3) . . ?
O16 Eu4 Eu3 18.6(3) . . ?
O18B Eu4 Eu3 69.8(3) . . ?
O6 Eu4 Eu3 64.6(2) . . ?
O20C Eu4 Eu3 117.9(3) . . ?
O12B Eu4 Eu3 91.8(3) . . ?
O10B Eu4 Eu3 127.5(2) . . ?
O20D Eu4 Eu3 133.8(2) . . ?
O19C Eu5 O16C 81.7(4) . . ?
O19C Eu5 O14C 127.3(3) . . ?
O16C Eu5 O14C 77.2(3) . . ?
O19C Eu5 O14 90.2(4) . . ?
O16C Eu5 O14 140.1(3) . . ?
O14C Eu5 O14 77.2(4) . . ?
O19C Eu5 O10 156.8(3) . . ?
O16C Eu5 O10 95.5(4) . . ?
O14C Eu5 O10 73.7(4) . . ?
O14 Eu5 O10 105.9(4) . . ?
O19C Eu5 O2 80.8(3) . . ?
O16C Eu5 O2 86.1(3) . . ?
O14C Eu5 O2 143.5(4) . . ?
O14 Eu5 O2 131.2(3) . . ?
O10 Eu5 O2 76.0(3) . . ?
O19C Eu5 O4 101.5(3) . . ?
O16C Eu5 O4 149.2(3) . . ?
O14C Eu5 O4 120.9(3) . . ?
O14 Eu5 O4 70.7(3) . . ?
O10 Eu5 O4 69.5(4) . . ?
O2 Eu5 O4 64.5(3) . . ?
O19C Eu5 O3C 69.6(3) . . ?
O16C Eu5 O3C 60.5(3) . . ?
O14C Eu5 O3C 57.9(3) . . ?
O14 Eu5 O3C 80.0(3) . . ?
O10 Eu5 O3C 128.8(3) . . ?
O2 Eu5 O3C 137.5(3) . . ?
O4 Eu5 O3C 149.5(3) . . ?
O19C Eu5 W3 140.1(2) . . ?
O16C Eu5 W3 117.5(2) . . ?
O14C Eu5 W3 92.1(2) . . ?
O14 Eu5 W3 93.5(2) . . ?
O10 Eu5 W3 25.6(3) . . ?
O2 Eu5 W3 67.1(2) . . ?
O4 Eu5 W3 43.9(2) . . ?
O3C Eu5 W3 150.01(19) . . ?
O19C Eu5 W1 83.8(2) . . ?
O16C Eu5 W1 123.6(2) . . ?
O14C Eu5 W1 147.0(2) . . ?
O14 Eu5 W1 93.8(2) . . ?
O10 Eu5 W1 78.6(3) . . ?
O2 Eu5 W1 37.8(2) . . ?
O4 Eu5 W1 29.3(2) . . ?
O3C Eu5 W1 152.51(19) . . ?
W3 Eu5 W1 56.380(16) . . ?
O19C Eu5 W8C 76.7(3) . . ?
O16C Eu5 W8C 20.3(2) . . ?
O14C Eu5 W8C 67.0(2) . . ?
O14 Eu5 W8C 119.9(2) . . ?
O10 Eu5 W8C 108.0(3) . . ?
O2 Eu5 W8C 104.5(2) . . ?
O4 Eu5 W8C 169.0(2) . . ?
O3C Eu5 W8C 40.23(19) . . ?
W3 Eu5 W8C 132.75(2) . . ?
W1 Eu5 W8C 140.49(2) . . ?
O19C Eu5 W7C 108.2(2) . . ?
O16C Eu5 W7C 67.7(2) . . ?
O14C Eu5 W7C 19.4(2) . . ?
O14 Eu5 W7C 78.3(2) . . ?
O10 Eu5 W7C 91.7(3) . . ?
O2 Eu5 W7C 150.0(3) . . ?
O4 Eu5 W7C 136.7(2) . . ?
O3C Eu5 W7C 38.61(19) . . ?
W3 Eu5 W7C 111.46(2) . . ?
W1 Eu5 W7C 165.48(2) . . ?
W8C Eu5 W7C 52.862(15) . . ?
O12C Eu6 O18C 122.6(4) . . ?
O12C Eu6 O10C 76.2(4) . . ?
O18C Eu6 O10C 78.7(4) . . ?
O12C Eu6 O14 76.5(4) . . ?
O18C Eu6 O14 86.5(4) . . ?
O10C Eu6 O14 134.7(4) . . ?
O12C Eu6 O19D 136.8(4) . . ?
O18C Eu6 O19D 86.1(3) . . ?
O10C Eu6 O19D 145.7(4) . . ?
O14 Eu6 O19D 73.8(4) . . ?
O12C Eu6 O35D 89.6(4) . . ?
O18C Eu6 O35D 137.1(4) . . ?
O10C Eu6 O35D 83.4(4) . . ?
O14 Eu6 O35D 131.7(3) . . ?
O19D Eu6 O35D 87.4(3) . . ?
O12C Eu6 O16D 70.5(3) . . ?
O18C Eu6 O16D 151.1(3) . . ?
O10C Eu6 O16D 130.1(4) . . ?
O14 Eu6 O16D 71.0(3) . . ?
O19D Eu6 O16D 70.6(3) . . ?
O35D Eu6 O16D 60.8(3) . . ?
O12C Eu6 O37D 146.1(4) . . ?
O18C Eu6 O37D 77.8(4) . . ?
O10C Eu6 O37D 82.8(4) . . ?
O14 Eu6 O37D 135.4(3) . . ?
O19D Eu6 O37D 63.9(3) . . ?
O35D Eu6 O37D 61.5(3) . . ?
O16D Eu6 O37D 105.5(3) . . ?
O12C Eu6 W10D 162.2(3) . . ?
O18C Eu6 W10D 73.6(3) . . ?
O10C Eu6 W10D 116.9(3) . . ?
O14 Eu6 W10D 99.0(2) . . ?
O19D Eu6 W10D 28.8(3) . . ?
O35D Eu6 W10D 80.6(2) . . ?
O16D Eu6 W10D 91.8(2) . . ?
O37D Eu6 W10D 36.6(2) . . ?
O12C Eu6 W9D 115.8(3) . . ?
O18C Eu6 W9D 104.9(3) . . ?
O10C Eu6 W9D 73.5(3) . . ?
O14 Eu6 W9D 151.7(2) . . ?
O19D Eu6 W9D 81.1(3) . . ?
O35D Eu6 W9D 32.3(2) . . ?
O16D Eu6 W9D 88.7(2) . . ?
O37D Eu6 W9D 31.2(2) . . ?
W10D Eu6 W9D 61.170(18) . . ?
O12C Eu6 W8D 71.6(3) . . ?
O18C Eu6 W8D 165.7(3) . . ?
O10C Eu6 W8D 105.5(3) . . ?
O14 Eu6 W8D 99.3(2) . . ?
O19D Eu6 W8D 83.0(2) . . ?
O35D Eu6 W8D 33.2(2) . . ?
O16D Eu6 W8D 28.8(2) . . ?
O37D Eu6 W8D 89.0(2) . . ?
W10D Eu6 W8D 92.49(2) . . ?
W9D Eu6 W8D 64.262(19) . . ?
O12C Eu6 Eu7 94.5(3) . . ?
O18C Eu6 Eu7 110.4(3) . . ?
O10C Eu6 Eu7 169.8(3) . . ?
O14 Eu6 Eu7 44.4(2) . . ?
O19D Eu6 Eu7 42.7(2) . . ?
O35D Eu6 Eu7 92.4(2) . . ?
O16D Eu6 Eu7 40.6(2) . . ?
O37D Eu6 Eu7 103.3(2) . . ?
W10D Eu6 Eu7 71.33(2) . . ?
W9D Eu6 Eu7 107.49(2) . . ?
W8D Eu6 Eu7 66.90(2) . . ?
O16D Eu7 O18 120.8(4) . . ?
O16D Eu7 O4 137.0(3) . . ?
O18 Eu7 O4 88.6(4) . . ?
O16D Eu7 O14D 76.9(4) . . ?
O18 Eu7 O14D 70.5(4) . . ?
O4 Eu7 O14D 145.9(4) . . ?
O16D Eu7 O12 139.2(4) . . ?
O18 Eu7 O12 82.5(4) . . ?
O4 Eu7 O12 69.1(4) . . ?
O14D Eu7 O12 81.5(4) . . ?
O16D Eu7 O17 71.1(4) . . ?
O18 Eu7 O17 143.3(4) . . ?
O4 Eu7 O17 104.9(4) . . ?
O14D Eu7 O17 80.3(4) . . ?
O12 Eu7 O17 71.5(4) . . ?
O16D Eu7 O19D 72.0(3) . . ?
O18 Eu7 O19D 84.7(4) . . ?
O4 Eu7 O19D 81.4(3) . . ?
O14D Eu7 O19D 121.3(4) . . ?
O12 Eu7 O19D 147.9(3) . . ?
O17 Eu7 O19D 130.4(4) . . ?
O16D Eu7 O14 70.6(3) . . ?
O18 Eu7 O14 147.2(3) . . ?
O4 Eu7 O14 68.6(3) . . ?
O14D Eu7 O14 140.2(3) . . ?
O12 Eu7 O14 109.1(4) . . ?
O17 Eu7 O14 68.0(4) . . ?
O19D Eu7 O14 69.2(3) . . ?
O16D Eu7 W3 149.0(3) . . ?
O18 Eu7 W3 88.6(3) . . ?
O4 Eu7 W3 43.7(2) . . ?
O14D Eu7 W3 107.3(3) . . ?
O12 Eu7 W3 26.0(3) . . ?
O17 Eu7 W3 79.2(3) . . ?
O19D Eu7 W3 124.8(2) . . ?
O14 Eu7 W3 90.3(2) . . ?
O16D Eu7 Eu6 44.1(2) . . ?
O18 Eu7 Eu6 123.8(3) . . ?
O4 Eu7 Eu6 94.2(2) . . ?
O14D Eu7 Eu6 119.6(3) . . ?
O12 Eu7 Eu6 149.5(3) . . ?
O17 Eu7 Eu6 89.6(3) . . ?
O19D Eu7 Eu6 40.9(2) . . ?
O14 Eu7 Eu6 40.5(2) . . ?
W3 Eu7 Eu6 129.03(3) . . ?
O16D Eu7 Eu5 105.9(2) . . ?
O18 Eu7 Eu5 124.7(3) . . ?
O4 Eu7 Eu5 36.3(2) . . ?
O14D Eu7 Eu5 154.1(3) . . ?
O12 Eu7 Eu5 80.3(3) . . ?
O17 Eu7 Eu5 76.5(3) . . ?
O19D Eu7 Eu5 83.1(2) . . ?
O14 Eu7 Eu5 35.5(2) . . ?
W3 Eu7 Eu5 57.129(17) . . ?
Eu6 Eu7 Eu5 71.90(2) . . ?
O16D Eu7 Eu8 120.1(3) . . ?
O18 Eu7 Eu8 19.1(3) . . ?
O4 Eu7 Eu8 77.3(2) . . ?
O14D Eu7 Eu8 87.8(3) . . ?
O12 Eu7 Eu8 92.8(3) . . ?
O17 Eu7 Eu8 161.5(3) . . ?
O19D Eu7 Eu8 68.0(2) . . ?
O14 Eu7 Eu8 128.2(2) . . ?
W3 Eu7 Eu8 90.887(19) . . ?
Eu6 Eu7 Eu8 108.73(2) . . ?
Eu5 Eu7 Eu8 111.28(2) . . ?
O18 Eu8 O18D 87.7(4) . . ?
O18 Eu8 O20A 98.3(4) . . ?
O18D Eu8 O20A 160.8(4) . . ?
O18 Eu8 O12D 76.1(4) . . ?
O18D Eu8 O12D 122.6(4) . . ?
O20A Eu8 O12D 76.6(4) . . ?
O18 Eu8 O10D 130.3(4) . . ?
O18D Eu8 O10D 75.9(4) . . ?
O20A Eu8 O10D 112.5(4) . . ?
O12D Eu8 O10D 74.5(4) . . ?
O18 Eu8 O5 73.8(4) . . ?
O18D Eu8 O5 85.6(3) . . ?
O20A Eu8 O5 78.6(4) . . ?
O12D Eu8 O5 137.4(4) . . ?
O10D Eu8 O5 147.8(3) . . ?
O18 Eu8 O20B 146.2(4) . . ?
O18D Eu8 O20B 93.6(3) . . ?
O20A Eu8 O20B 71.3(4) . . ?
O12D Eu8 O20B 128.9(4) . . ?
O10D Eu8 O20B 82.3(4) . . ?
O5 Eu8 O20B 72.6(3) . . ?
O18 Eu8 W5D 110.7(3) . . ?
O18D Eu8 W5D 70.8(3) . . ?
O20A Eu8 W5D 122.9(3) . . ?
O12D Eu8 W5D 65.0(3) . . ?
O10D Eu8 W5D 19.6(2) . . ?
O5 Eu8 W5D 155.5(2) . . ?
O20B Eu8 W5D 101.5(3) . . ?
O18 Eu8 W6D 73.0(3) . . ?
O18D Eu8 W6D 103.6(2) . . ?
O20A Eu8 W6D 95.7(3) . . ?
O12D Eu8 W6D 19.0(3) . . ?
O10D Eu8 W6D 66.1(2) . . ?
O5 Eu8 W6D 145.1(2) . . ?
O20B Eu8 W6D 138.4(2) . . ?
W5D Eu8 W6D 51.982(17) . . ?
O18 Eu8 Eu7 19.8(3) . . ?
O18D Eu8 Eu7 71.1(3) . . ?
O20A Eu8 Eu7 110.4(3) . . ?
O12D Eu8 Eu7 94.3(3) . . ?
O10D Eu8 Eu7 131.3(2) . . ?
O5 Eu8 Eu7 63.1(2) . . ?
O20B Eu8 Eu7 133.7(2) . . ?
W5D Eu8 Eu7 113.05(2) . . ?
W6D Eu8 Eu7 87.849(19) . . ?
O5 W1 O6 101.0(5) . . ?
O5 W1 O1 102.3(4) . . ?
O6 W1 O1 100.9(4) . . ?
O5 W1 O4 100.1(4) . . ?
O6 W1 O4 102.0(4) . . ?
O1 W1 O4 144.0(5) . . ?
O5 W1 O2 170.6(4) . . ?
O6 W1 O2 88.4(4) . . ?
O1 W1 O2 76.7(4) . . ?
O4 W1 O2 76.5(4) . . ?
O5 W1 O3 90.2(4) . . ?
O6 W1 O3 168.8(4) . . ?
O1 W1 O3 76.6(4) . . ?
O4 W1 O3 75.6(4) . . ?
O2 W1 O3 80.5(4) . . ?
O5 W1 Eu5 138.0(3) . . ?
O6 W1 Eu5 84.7(3) . . ?
O1 W1 Eu5 117.5(3) . . ?
O4 W1 Eu5 38.8(3) . . ?
O2 W1 Eu5 41.0(2) . . ?
O3 W1 Eu5 86.9(3) . . ?
O5 W1 Eu1 87.8(3) . . ?
O6 W1 Eu1 138.7(3) . . ?
O1 W1 Eu1 38.1(3) . . ?
O4 W1 Eu1 116.3(3) . . ?
O2 W1 Eu1 85.9(3) . . ?
O3 W1 Eu1 41.0(3) . . ?
Eu5 W1 Eu1 115.21(2) . . ?
O8 W2 O7 105.9(6) . . ?
O8 W2 O9 106.5(5) . . ?
O7 W2 O9 108.7(5) . . ?
O8 W2 O2 106.4(5) . . ?
O7 W2 O2 109.1(5) . . ?
O9 W2 O2 119.5(5) . . ?
O8 W2 Eu1 141.2(4) . . ?
O7 W2 Eu1 35.2(4) . . ?
O9 W2 Eu1 92.6(3) . . ?
O2 W2 Eu1 92.1(3) . . ?
O8 W2 Eu3 140.7(4) . . ?
O7 W2 Eu3 92.4(4) . . ?
O9 W2 Eu3 34.2(4) . . ?
O2 W2 Eu3 99.6(3) . . ?
Eu1 W2 Eu3 64.407(19) . . ?
O11 W3 O10 103.7(5) . . ?
O11 W3 O12 106.2(5) . . ?
O10 W3 O12 112.3(5) . . ?
O11 W3 O3 104.4(5) . . ?
O10 W3 O3 114.3(5) . . ?
O12 W3 O3 114.7(5) . . ?
O11 W3 O4 175.6(4) . . ?
O10 W3 O4 78.4(4) . . ?
O12 W3 O4 76.3(4) . . ?
O3 W3 O4 71.3(4) . . ?
O11 W3 Eu5 139.4(4) . . ?
O10 W3 Eu5 35.9(4) . . ?
O12 W3 Eu5 97.7(4) . . ?
O3 W3 Eu5 94.5(3) . . ?
O4 W3 Eu5 42.5(2) . . ?
O11 W3 Eu7 141.9(4) . . ?
O10 W3 Eu7 92.4(4) . . ?
O12 W3 Eu7 36.1(4) . . ?
O3 W3 Eu7 99.7(3) . . ?
O4 W3 Eu7 41.0(2) . . ?
Eu5 W3 Eu7 65.645(19) . . ?
W1 O1 Eu3 136.4(5) . . ?
W1 O1 Eu1 113.4(5) . . ?
Eu3 O1 Eu1 106.7(4) . . ?
W2 O2 W1 113.8(5) . . ?
W2 O2 Eu5 143.5(5) . . ?
W1 O2 Eu5 101.3(4) . . ?
W3 O3 W1 112.2(5) . . ?
W3 O3 Eu1 144.3(6) . . ?
W1 O3 Eu1 100.7(4) . . ?
W1 O4 Eu7 135.3(5) . . ?
W1 O4 Eu5 111.8(4) . . ?
Eu7 O4 Eu5 108.5(4) . . ?
W1 O4 W3 100.4(4) . . ?
Eu7 O4 W3 95.3(3) . . ?
Eu5 O4 W3 93.6(4) . . ?
W1 O5 Eu8 156.7(5) . . ?
W1 O6 Eu4 153.5(5) . . ?
W2 O7 Eu1 119.1(6) . . ?
W2 O9 Eu3 120.8(5) . . ?
W3 O10 Eu5 118.5(6) . . ?
W3 O12 Eu7 117.9(5) . . ?
Eu1 O13 Eu2 139.7(4) . . ?
Eu1 O13 Eu3 105.0(4) . . ?
Eu2 O13 Eu3 94.9(3) . . ?
Eu6 O14 Eu5 139.6(4) . . ?
Eu6 O14 Eu7 95.1(4) . . ?
Eu5 O14 Eu7 105.8(4) . . ?
Eu4 O16 Eu3 142.9(5) . . ?
Eu8 O18 Eu7 141.1(5) . . ?
O5A W1A O25A 102.4(5) . . ?
O5A W1A O24A 104.3(5) . . ?
O25A W1A O24A 91.4(4) . . ?
O5A W1A O21A 99.2(5) . . ?
O25A W1A O21A 90.2(4) . . ?
O24A W1A O21A 155.5(5) . . ?
O5A W1A O23A 101.0(5) . . ?
O25A W1A O23A 156.4(4) . . ?
O24A W1A O23A 86.0(4) . . ?
O21A W1A O23A 82.8(4) . . ?
O5A W1A O4A 169.8(4) . . ?
O25A W1A O4A 84.4(4) . . ?
O24A W1A O4A 82.8(4) . . ?
O21A W1A O4A 73.0(4) . . ?
O23A W1A O4A 72.0(4) . . ?
O6A W2A O26A 103.5(5) . . ?
O6A W2A O27A 102.9(5) . . ?
O26A W2A O27A 87.7(4) . . ?
O6A W2A O22A 101.2(5) . . ?
O26A W2A O22A 155.3(5) . . ?
O27A W2A O22A 87.0(5) . . ?
O6A W2A O21A 101.3(5) . . ?
O26A W2A O21A 89.3(4) . . ?
O27A W2A O21A 155.6(5) . . ?
O22A W2A O21A 85.7(5) . . ?
O6A W2A O4A 171.6(5) . . ?
O26A W2A O4A 83.0(4) . . ?
O27A W2A O4A 82.5(4) . . ?
O22A W2A O4A 72.4(4) . . ?
O21A W2A O4A 73.2(4) . . ?
O7A W3A O29A 102.9(5) . . ?
O7A W3A O28A 101.2(5) . . ?
O29A W3A O28A 87.2(5) . . ?
O7A W3A O23A 101.5(5) . . ?
O29A W3A O23A 90.6(5) . . ?
O28A W3A O23A 157.1(4) . . ?
O7A W3A O22A 100.9(5) . . ?
O29A W3A O22A 156.1(5) . . ?
O28A W3A O22A 86.5(5) . . ?
O23A W3A O22A 86.4(5) . . ?
O7A W3A O4A 172.3(5) . . ?
O29A W3A O4A 83.4(4) . . ?
O28A W3A O4A 83.4(4) . . ?
O23A W3A O4A 73.7(4) . . ?
O22A W3A O4A 73.0(4) . . ?
O8A W4A O36A 101.8(5) . . ?
O8A W4A O31A 102.6(5) . . ?
O36A W4A O31A 90.0(5) . . ?
O8A W4A O30A 101.4(5) . . ?
O36A W4A O30A 88.6(5) . . ?
O31A W4A O30A 155.7(5) . . ?
O8A W4A O28A 101.2(5) . . ?
O36A W4A O28A 156.9(5) . . ?
O31A W4A O28A 85.7(5) . . ?
O30A W4A O28A 86.1(5) . . ?
O8A W4A O1A 172.9(4) . . ?
O36A W4A O1A 72.4(4) . . ?
O31A W4A O1A 81.7(4) . . ?
O30A W4A O1A 74.8(4) . . ?
O28A W4A O1A 84.6(4) . . ?
O9A W5A O10A 102.5(5) . . ?
O9A W5A O31A 101.2(5) . . ?
O10A W5A O31A 95.1(5) . . ?
O9A W5A O32A 101.0(5) . . ?
O10A W5A O32A 93.7(5) . . ?
O31A W5A O32A 153.8(5) . . ?
O9A W5A O29A 94.6(5) . . ?
O10A W5A O29A 162.9(4) . . ?
O31A W5A O29A 81.6(5) . . ?
O32A W5A O29A 82.8(4) . . ?
O9A W5A O2A 172.6(5) . . ?
O10A W5A O2A 82.3(4) . . ?
O31A W5A O2A 83.8(4) . . ?
O32A W5A O2A 73.0(4) . . ?
O29A W5A O2A 80.6(4) . . ?
O9A W5A Eu2 128.1(4) . . ?
O10A W5A Eu2 26.0(3) . . ?
O31A W5A Eu2 93.2(3) . . ?
O32A W5A Eu2 84.0(3) . . ?
O29A W5A Eu2 137.0(3) . . ?
O2A W5A Eu2 56.4(2) . . ?
O11A W6A O12A 101.8(5) . . ?
O11A W6A O33A 103.4(4) . . ?
O12A W6A O33A 92.8(4) . . ?
O11A W6A O32A 101.3(5) . . ?
O12A W6A O32A 92.0(5) . . ?
O33A W6A O32A 153.3(4) . . ?
O11A W6A O24A 97.2(4) . . ?
O12A W6A O24A 161.0(4) . . ?
O33A W6A O24A 83.4(4) . . ?
O32A W6A O24A 83.6(4) . . ?
O11A W6A O2A 174.6(4) . . ?
O12A W6A O2A 79.9(4) . . ?
O33A W6A O2A 81.5(4) . . ?
O32A W6A O2A 73.5(4) . . ?
O24A W6A O2A 81.2(4) . . ?
O11A W6A Eu2 125.3(3) . . ?
O12A W6A Eu2 23.9(3) . . ?
O33A W6A Eu2 90.3(3) . . ?
O32A W6A Eu2 83.6(3) . . ?
O24A W6A Eu2 137.2(3) . . ?
O2A W6A Eu2 56.1(2) . . ?
O13A W7A O14A 101.2(5) . . ?
O13A W7A O33A 101.1(5) . . ?
O14A W7A O33A 96.3(4) . . ?
O13A W7A O34A 101.2(5) . . ?
O14A W7A O34A 91.7(4) . . ?
O33A W7A O34A 154.3(4) . . ?
O13A W7A O25A 95.9(5) . . ?
O14A W7A O25A 162.6(4) . . ?
O33A W7A O25A 83.2(4) . . ?
O34A W7A O25A 81.9(4) . . ?
O13A W7A O3A 174.5(4) . . ?
O14A W7A O3A 81.3(4) . . ?
O33A W7A O3A 83.4(4) . . ?
O34A W7A O3A 73.8(4) . . ?
O25A W7A O3A 81.4(4) . . ?
O13A W7A Eu1 126.6(4) . . ?
O14A W7A Eu1 25.9(3) . . ?
O33A W7A Eu1 95.0(3) . . ?
O34A W7A Eu1 81.8(3) . . ?
O25A W7A Eu1 136.7(3) . . ?
O3A W7A Eu1 55.5(2) . . ?
O15A W8A O16A 101.4(5) . . ?
O15A W8A O34A 100.3(5) . . ?
O16A W8A O34A 93.1(5) . . ?
O15A W8A O35A 102.7(5) . . ?
O16A W8A O35A 92.7(5) . . ?
O34A W8A O35A 154.7(4) . . ?
O15A W8A O26A 95.9(5) . . ?
O16A W8A O26A 162.7(5) . . ?
O34A W8A O26A 85.5(4) . . ?
O35A W8A O26A 81.7(4) . . ?
O15A W8A O3A 172.7(5) . . ?
O16A W8A O3A 82.0(4) . . ?
O34A W8A O3A 72.9(4) . . ?
O35A W8A O3A 83.5(4) . . ?
O26A W8A O3A 81.1(4) . . ?
O15A W8A Eu1 126.5(4) . . ?
O16A W8A Eu1 25.6(3) . . ?
O34A W8A Eu1 83.8(3) . . ?
O35A W8A Eu1 90.9(3) . . ?
O26A W8A Eu1 137.5(3) . . ?
O3A W8A Eu1 56.4(2) . . ?
O17A W9A O37A 101.3(5) . . ?
O17A W9A O35A 102.0(5) . . ?
O37A W9A O35A 92.2(5) . . ?
O17A W9A O27A 102.1(5) . . ?
O37A W9A O27A 156.4(4) . . ?
O35A W9A O27A 85.0(4) . . ?
O17A W9A O30A 101.2(5) . . ?
O37A W9A O30A 88.0(5) . . ?
O35A W9A O30A 156.3(4) . . ?
O27A W9A O30A 85.4(5) . . ?
O17A W9A O1A 172.5(5) . . ?
O37A W9A O1A 72.8(4) . . ?
O35A W9A O1A 83.1(4) . . ?
O27A W9A O1A 83.6(4) . . ?
O30A W9A O1A 74.4(4) . . ?
O20A W10A O19A 104.0(5) . . ?
O20A W10A O18A 105.4(5) . . ?
O19A W10A O18A 98.3(5) . . ?
O20A W10A O36A 95.1(5) . . ?
O19A W10A O36A 156.5(5) . . ?
O18A W10A O36A 89.5(5) . . ?
O20A W10A O37A 92.5(5) . . ?
O19A W10A O37A 86.7(5) . . ?
O18A W10A O37A 159.6(4) . . ?
O36A W10A O37A 78.9(4) . . ?
O20A W10A O1A 159.8(4) . . ?
O19A W10A O1A 87.1(4) . . ?
O18A W10A O1A 89.3(4) . . ?
O36A W10A O1A 70.8(4) . . ?
O37A W10A O1A 71.1(4) . . ?
O2A P1A O3A 112.6(6) . . ?
O2A P1A O4A 108.9(6) . . ?
O3A P1A O4A 109.5(6) . . ?
O2A P1A O1A 109.3(6) . . ?
O3A P1A O1A 108.6(6) . . ?
O4A P1A O1A 107.9(6) . . ?
P1A O1A W10A 124.9(6) . . ?
P1A O1A W4A 125.4(5) . . ?
W10A O1A W4A 91.4(4) . . ?
P1A O1A W9A 125.4(6) . . ?
W10A O1A W9A 91.6(3) . . ?
W4A O1A W9A 87.1(3) . . ?
P1A O2A W6A 127.4(6) . . ?
P1A O2A W5A 128.3(6) . . ?
W6A O2A W5A 89.4(3) . . ?
P1A O3A W7A 126.6(6) . . ?
P1A O3A W8A 128.4(6) . . ?
W7A O3A W8A 89.9(4) . . ?
P1A O4A W3A 127.3(6) . . ?
P1A O4A W2A 127.0(6) . . ?
W3A O4A W2A 89.7(3) . . ?
P1A O4A W1A 122.2(6) . . ?
W3A O4A W1A 90.1(3) . . ?
W2A O4A W1A 89.0(4) . . ?
W5A O10A Eu2 134.6(6) . . ?
W6A O12A Eu2 137.8(5) . . ?
W7A O14A Eu1 134.6(5) . . ?
W8A O16A Eu1 135.0(6) . . ?
W10A O18A Eu2 152.9(6) . . ?
W10A O19A Eu1 153.3(6) . . ?
W10A O20A Eu8 153.4(6) . . ?
W1A O21A W2A 124.7(6) . . ?
W2A O22A W3A 124.7(6) . . ?
W3A O23A W1A 124.2(5) . . ?
W1A O24A W6A 148.8(6) . . ?
W1A O25A W7A 148.3(6) . . ?
W2A O26A W8A 152.4(6) . . ?
W2A O27A W9A 150.6(6) . . ?
W3A O28A W4A 149.3(6) . . ?
W3A O29A W5A 152.6(6) . . ?
W4A O30A W9A 123.5(5) . . ?
W4A O31A W5A 155.8(7) . . ?
W6A O32A W5A 122.3(5) . . ?
W7A O33A W6A 158.3(6) . . ?
W8A O34A W7A 122.0(6) . . ?
W9A O35A W8A 155.2(6) . . ?
W4A O36A W10A 125.4(6) . . ?
W9A O37A W10A 124.5(5) . . ?
O5C W1C O25C 104.5(5) . . ?
O5C W1C O24C 103.8(5) . . ?
O25C W1C O24C 91.6(5) . . ?
O5C W1C O21C 100.2(5) . . ?
O25C W1C O21C 88.1(4) . . ?
O24C W1C O21C 155.4(5) . . ?
O5C W1C O23C 98.6(5) . . ?
O25C W1C O23C 156.1(4) . . ?
O24C W1C O23C 88.7(5) . . ?
O21C W1C O23C 81.9(5) . . ?
O5C W1C O4C 169.0(5) . . ?
O25C W1C O4C 83.6(4) . . ?
O24C W1C O4C 83.2(4) . . ?
O21C W1C O4C 72.2(4) . . ?
O23C W1C O4C 72.7(4) . . ?
O6C W2C O26C 104.3(5) . . ?
O6C W2C O21C 102.3(5) . . ?
O26C W2C O21C 91.4(4) . . ?
O6C W2C O27C 100.8(5) . . ?
O26C W2C O27C 86.8(5) . . ?
O21C W2C O27C 156.5(5) . . ?
O6C W2C O22C 98.8(5) . . ?
O26C W2C O22C 156.7(5) . . ?
O21C W2C O22C 86.3(5) . . ?
O27C W2C O22C 86.2(5) . . ?
O6C W2C O4C 170.4(5) . . ?
O26C W2C O4C 84.6(4) . . ?
O21C W2C O4C 73.7(4) . . ?
O27C W2C O4C 82.8(4) . . ?
O22C W2C O4C 72.5(4) . . ?
O7C W3C O29C 103.5(6) . . ?
O7C W3C O23C 100.9(5) . . ?
O29C W3C O23C 91.4(5) . . ?
O7C W3C O28C 101.4(5) . . ?
O29C W3C O28C 87.4(5) . . ?
O23C W3C O28C 157.2(5) . . ?
O7C W3C O22C 99.9(5) . . ?
O29C W3C O22C 156.5(5) . . ?
O23C W3C O22C 86.2(5) . . ?
O28C W3C O22C 85.9(5) . . ?
O7C W3C O4C 171.3(5) . . ?
O29C W3C O4C 83.9(4) . . ?
O23C W3C O4C 74.1(4) . . ?
O28C W3C O4C 83.2(4) . . ?
O22C W3C O4C 72.9(4) . . ?
O8C W4C O36C 100.6(5) . . ?
O8C W4C O28C 102.0(5) . . ?
O36C W4C O28C 157.4(5) . . ?
O8C W4C O30C 101.2(5) . . ?
O36C W4C O30C 89.2(5) . . ?
O28C W4C O30C 86.8(5) . . ?
O8C W4C O31C 102.7(5) . . ?
O36C W4C O31C 89.6(5) . . ?
O28C W4C O31C 85.1(5) . . ?
O30C W4C O31C 155.9(5) . . ?
O8C W4C O1C 171.8(5) . . ?
O36C W4C O1C 72.9(4) . . ?
O28C W4C O1C 84.6(4) . . ?
O30C W4C O1C 74.1(4) . . ?
O31C W4C O1C 82.5(4) . . ?
O9C W5C O10C 101.8(6) . . ?
O9C W5C O32C 100.3(6) . . ?
O10C W5C O32C 95.0(5) . . ?
O9C W5C O31C 103.0(6) . . ?
O10C W5C O31C 92.5(5) . . ?
O32C W5C O31C 153.5(5) . . ?
O9C W5C O29C 95.7(5) . . ?
O10C W5C O29C 162.5(5) . . ?
O32C W5C O29C 82.8(5) . . ?
O31C W5C O29C 82.4(5) . . ?
O9C W5C O2C 172.2(5) . . ?
O10C W5C O2C 81.8(5) . . ?
O32C W5C O2C 72.3(4) . . ?
O31C W5C O2C 83.7(4) . . ?
O29C W5C O2C 81.0(4) . . ?
O9C W5C Eu6 126.1(4) . . ?
O10C W5C Eu6 25.1(4) . . ?
O32C W5C Eu6 84.3(3) . . ?
O31C W5C Eu6 92.1(3) . . ?
O29C W5C Eu6 137.8(3) . . ?
O2C W5C Eu6 56.8(2) . . ?
O11C W6C O12C 103.0(5) . . ?
O11C W6C O33C 100.4(5) . . ?
O12C W6C O33C 95.1(5) . . ?
O11C W6C O32C 101.2(5) . . ?
O12C W6C O32C 92.8(5) . . ?
O33C W6C O32C 154.7(5) . . ?
O11C W6C O24C 95.0(5) . . ?
O12C W6C O24C 161.9(5) . . ?
O33C W6C O24C 83.2(5) . . ?
O32C W6C O24C 81.9(5) . . ?
O11C W6C O2C 174.5(4) . . ?
O12C W6C O2C 80.7(4) . . ?
O33C W6C O2C 83.2(4) . . ?
O32C W6C O2C 74.4(4) . . ?
O24C W6C O2C 81.2(4) . . ?
O11C W6C Eu6 126.5(4) . . ?
O12C W6C Eu6 24.0(3) . . ?
O33C W6C Eu6 94.2(3) . . ?
O32C W6C Eu6 83.4(3) . . ?
O24C W6C Eu6 137.9(3) . . ?
O2C W6C Eu6 56.9(2) . . ?
O13C W7C O14C 102.1(5) . . ?
O13C W7C O33C 102.0(5) . . ?
O14C W7C O33C 94.1(5) . . ?
O13C W7C O34C 99.9(5) . . ?
O14C W7C O34C 93.3(4) . . ?
O33C W7C O34C 154.8(4) . . ?
O13C W7C O25C 96.4(5) . . ?
O14C W7C O25C 161.5(4) . . ?
O33C W7C O25C 83.2(4) . . ?
O34C W7C O25C 82.2(4) . . ?
O13C W7C O3C 173.8(5) . . ?
O14C W7C O3C 80.3(4) . . ?
O33C W7C O3C 83.5(4) . . ?
O34C W7C O3C 74.1(4) . . ?
O25C W7C O3C 81.3(4) . . ?
O13C W7C Eu5 127.2(4) . . ?
O14C W7C Eu5 25.7(3) . . ?
O33C W7C Eu5 92.9(3) . . ?
O34C W7C Eu5 83.6(3) . . ?
O25C W7C Eu5 135.9(3) . . ?
O3C W7C Eu5 54.7(2) . . ?
O15C W8C O16C 101.4(5) . . ?
O15C W8C O34C 100.1(5) . . ?
O16C W8C O34C 94.6(4) . . ?
O15C W8C O35C 102.2(5) . . ?
O16C W8C O35C 92.6(4) . . ?
O34C W8C O35C 154.6(4) . . ?
O15C W8C O26C 95.7(5) . . ?
O16C W8C O26C 162.8(5) . . ?
O34C W8C O26C 84.4(4) . . ?
O35C W8C O26C 81.6(4) . . ?
O15C W8C O3C 172.4(4) . . ?
O16C W8C O3C 82.0(4) . . ?
O34C W8C O3C 72.7(4) . . ?
O35C W8C O3C 84.3(4) . . ?
O26C W8C O3C 81.3(4) . . ?
O15C W8C Eu5 127.7(4) . . ?
O16C W8C Eu5 26.8(3) . . ?
O34C W8C Eu5 84.7(3) . . ?
O35C W8C Eu5 91.0(3) . . ?
O26C W8C Eu5 136.4(3) . . ?
O3C W8C Eu5 55.2(2) . . ?
O17C W9C O37C 101.5(5) . . ?
O17C W9C O35C 101.7(5) . . ?
O37C W9C O35C 92.3(5) . . ?
O17C W9C O27C 102.9(5) . . ?
O37C W9C O27C 155.3(4) . . ?
O35C W9C O27C 86.8(4) . . ?
O17C W9C O30C 100.6(5) . . ?
O37C W9C O30C 87.3(5) . . ?
O35C W9C O30C 157.3(4) . . ?
O27C W9C O30C 84.3(5) . . ?
O17C W9C O1C 171.1(5) . . ?
O37C W9C O1C 72.0(4) . . ?
O35C W9C O1C 84.9(4) . . ?
O27C W9C O1C 83.4(4) . . ?
O30C W9C O1C 73.4(4) . . ?
O20C W10C O18C 105.5(5) . . ?
O20C W10C O19C 102.9(5) . . ?
O18C W10C O19C 97.5(5) . . ?
O20C W10C O36C 97.2(5) . . ?
O18C W10C O36C 89.2(5) . . ?
O19C W10C O36C 156.1(5) . . ?
O20C W10C O37C 94.5(4) . . ?
O18C W10C O37C 158.2(4) . . ?
O19C W10C O37C 86.0(4) . . ?
O36C W10C O37C 79.7(4) . . ?
O20C W10C O1C 160.1(4) . . ?
O18C W10C O1C 89.6(4) . . ?
O19C W10C O1C 87.4(4) . . ?
O36C W10C O1C 69.7(4) . . ?
O37C W10C O1C 69.0(4) . . ?
O2C P1C O3C 110.3(6) . . ?
O2C P1C O4C 109.9(6) . . ?
O3C P1C O4C 109.3(6) . . ?
O2C P1C O1C 110.2(6) . . ?
O3C P1C O1C 109.2(6) . . ?
O4C P1C O1C 107.9(6) . . ?
P1C O1C W4C 125.6(6) . . ?
P1C O1C W9C 125.1(6) . . ?
W4C O1C W9C 88.3(3) . . ?
P1C O1C W10C 124.8(6) . . ?
W4C O1C W10C 90.7(4) . . ?
W9C O1C W10C 91.4(3) . . ?
P1C O2C W6C 128.9(6) . . ?
P1C O2C W5C 126.4(6) . . ?
W6C O2C W5C 88.9(3) . . ?
P1C O3C W7C 127.4(5) . . ?
P1C O3C W8C 128.4(6) . . ?
W7C O3C W8C 88.7(4) . . ?
P1C O3C Eu5 127.0(5) . . ?
W7C O3C Eu5 86.7(3) . . ?
W8C O3C Eu5 84.6(3) . . ?
P1C O4C W2C 126.9(6) . . ?
P1C O4C W3C 126.3(6) . . ?
W2C O4C W3C 90.5(3) . . ?
P1C O4C W1C 122.5(6) . . ?
W2C O4C W1C 90.0(4) . . ?
W3C O4C W1C 89.4(3) . . ?
W5C O10C Eu6 136.2(6) . . ?
W6C O12C Eu6 138.1(6) . . ?
W7C O14C Eu5 134.9(5) . . ?
W8C O16C Eu5 132.9(5) . . ?
W10C O18C Eu6 154.5(6) . . ?
W10C O19C Eu5 151.2(5) . . ?
W10C O20C Eu4 150.6(6) . . ?
W2C O21C W1C 124.1(6) . . ?
W3C O22C W2C 123.9(6) . . ?
W3C O23C W1C 123.6(6) . . ?
W1C O24C W6C 148.9(6) . . ?
W1C O25C W7C 148.4(6) . . ?
W2C O26C W8C 152.7(6) . . ?
W9C O27C W2C 149.5(6) . . ?
W3C O28C W4C 150.3(7) . . ?
W3C O29C W5C 152.1(6) . . ?
W4C O30C W9C 123.9(6) . . ?
W5C O31C W4C 154.8(7) . . ?
W5C O32C W6C 122.5(6) . . ?
W6C O33C W7C 156.5(6) . . ?
W8C O34C W7C 122.5(6) . . ?
W9C O35C W8C 153.2(6) . . ?
W4C O36C W10C 126.6(6) . . ?
W9C O37C W10C 127.6(5) . . ?
O5B W1B O25B 104.1(5) . . ?
O5B W1B O24B 102.1(5) . . ?
O25B W1B O24B 90.9(5) . . ?
O5B W1B O23B 98.7(5) . . ?
O25B W1B O23B 156.3(5) . . ?
O24B W1B O23B 90.5(5) . . ?
O5B W1B O21B 100.6(5) . . ?
O25B W1B O21B 87.8(5) . . ?
O24B W1B O21B 156.9(5) . . ?
O23B W1B O21B 81.7(5) . . ?
O5B W1B O4B 168.8(5) . . ?
O25B W1B O4B 84.5(4) . . ?
O24B W1B O4B 84.6(4) . . ?
O23B W1B O4B 72.0(4) . . ?
O21B W1B O4B 72.2(4) . . ?
O6B W2B O21B 103.0(5) . . ?
O6B W2B O26B 103.8(5) . . ?
O21B W2B O26B 90.4(5) . . ?
O6B W2B O22B 101.5(5) . . ?
O21B W2B O22B 88.5(5) . . ?
O26B W2B O22B 154.2(4) . . ?
O6B W2B O27B 100.9(5) . . ?
O21B W2B O27B 156.2(4) . . ?
O26B W2B O27B 83.8(4) . . ?
O22B W2B O27B 86.8(5) . . ?
O6B W2B O4B 172.9(5) . . ?
O21B W2B O4B 74.1(4) . . ?
O26B W2B O4B 82.8(4) . . ?
O22B W2B O4B 72.2(4) . . ?
O27B W2B O4B 82.3(4) . . ?
O7B W3B O29B 104.0(5) . . ?
O7B W3B O23B 100.8(5) . . ?
O29B W3B O23B 93.4(5) . . ?
O7B W3B O28B 101.1(5) . . ?
O29B W3B O28B 88.2(4) . . ?
O23B W3B O28B 156.9(5) . . ?
O7B W3B O22B 100.5(5) . . ?
O29B W3B O22B 155.3(5) . . ?
O23B W3B O22B 84.7(5) . . ?
O28B W3B O22B 84.3(4) . . ?
O7B W3B O4B 171.3(4) . . ?
O29B W3B O4B 83.6(4) . . ?
O23B W3B O4B 74.3(4) . . ?
O28B W3B O4B 83.0(4) . . ?
O22B W3B O4B 72.2(4) . . ?
O8B W4B O36B 100.9(5) . . ?
O8B W4B O28B 103.4(5) . . ?
O36B W4B O28B 155.6(5) . . ?
O8B W4B O31B 103.9(5) . . ?
O36B W4B O31B 88.6(4) . . ?
O28B W4B O31B 87.5(4) . . ?
O8B W4B O30B 101.3(5) . . ?
O36B W4B O30B 86.0(4) . . ?
O28B W4B O30B 87.4(4) . . ?
O31B W4B O30B 154.8(5) . . ?
O8B W4B O1B 170.3(4) . . ?
O36B W4B O1B 70.7(4) . . ?
O28B W4B O1B 84.9(4) . . ?
O31B W4B O1B 81.1(4) . . ?
O30B W4B O1B 73.9(4) . . ?
O9B W5B O10B 100.6(5) . . ?
O9B W5B O31B 101.5(5) . . ?
O10B W5B O31B 95.8(4) . . ?
O9B W5B O32B 99.6(5) . . ?
O10B W5B O32B 93.3(5) . . ?
O31B W5B O32B 155.0(4) . . ?
O9B W5B O29B 96.6(5) . . ?
O10B W5B O29B 162.8(5) . . ?
O31B W5B O29B 80.8(4) . . ?
O32B W5B O29B 83.7(4) . . ?
O9B W5B O2B 172.7(5) . . ?
O10B W5B O2B 82.4(4) . . ?
O31B W5B O2B 84.7(4) . . ?
O32B W5B O2B 73.5(4) . . ?
O29B W5B O2B 80.5(4) . . ?
O11B W6B O12B 101.6(5) . . ?
O11B W6B O33B 102.2(5) . . ?
O12B W6B O33B 95.2(5) . . ?
O11B W6B O32B 99.6(5) . . ?
O12B W6B O32B 92.5(5) . . ?
O33B W6B O32B 154.9(4) . . ?
O11B W6B O24B 95.2(5) . . ?
O12B W6B O24B 163.1(4) . . ?
O33B W6B O24B 82.1(4) . . ?
O32B W6B O24B 83.6(4) . . ?
O11B W6B O2B 172.3(5) . . ?
O12B W6B O2B 82.6(4) . . ?
O33B W6B O2B 83.6(4) . . ?
O32B W6B O2B 73.7(4) . . ?
O24B W6B O2B 80.5(4) . . ?
O13B W7B O14B 101.4(5) . . ?
O13B W7B O33B 102.0(5) . . ?
O14B W7B O33B 94.5(5) . . ?
O13B W7B O34B 99.5(5) . . ?
O14B W7B O34B 92.7(5) . . ?
O33B W7B O34B 155.5(5) . . ?
O13B W7B O25B 96.0(5) . . ?
O14B W7B O25B 162.6(5) . . ?
O33B W7B O25B 82.7(4) . . ?
O34B W7B O25B 83.5(4) . . ?
O13B W7B O3B 172.4(5) . . ?
O14B W7B O3B 83.1(4) . . ?
O33B W7B O3B 83.6(4) . . ?
O34B W7B O3B 74.0(4) . . ?
O25B W7B O3B 79.5(4) . . ?
O15B W8B O16B 103.7(5) . . ?
O15B W8B O34B 99.4(5) . . ?
O16B W8B O34B 95.5(4) . . ?
O15B W8B O26B 99.2(5) . . ?
O16B W8B O26B 155.6(4) . . ?
O34B W8B O26B 88.9(5) . . ?
O15B W8B O35B 99.4(5) . . ?
O16B W8B O35B 84.3(4) . . ?
O34B W8B O35B 160.7(4) . . ?
O26B W8B O35B 83.8(4) . . ?
O15B W8B O3B 172.3(4) . . ?
O16B W8B O3B 77.5(4) . . ?
O34B W8B O3B 72.9(4) . . ?
O26B W8B O3B 80.9(4) . . ?
O35B W8B O3B 88.2(4) . . ?
O15B W8B Eu2 96.0(3) . . ?
O16B W8B Eu2 42.6(3) . . ?
O34B W8B Eu2 137.8(3) . . ?
O26B W8B Eu2 126.9(3) . . ?
O35B W8B Eu2 43.5(3) . . ?
O3B W8B Eu2 89.9(2) . . ?
O17B W9B O27B 102.6(5) . . ?
O17B W9B O30B 99.9(5) . . ?
O27B W9B O30B 87.8(5) . . ?
O17B W9B O37B 102.9(5) . . ?
O27B W9B O37B 154.3(4) . . ?
O30B W9B O37B 90.3(4) . . ?
O17B W9B O35B 100.8(5) . . ?
O27B W9B O35B 87.9(5) . . ?
O30B W9B O35B 159.3(4) . . ?
O37B W9B O35B 84.9(4) . . ?
O17B W9B O1B 171.9(4) . . ?
O27B W9B O1B 83.4(4) . . ?
O30B W9B O1B 74.7(4) . . ?
O37B W9B O1B 71.4(4) . . ?
O35B W9B O1B 84.6(4) . . ?
O17B W9B Eu2 93.9(4) . . ?
O27B W9B Eu2 131.5(3) . . ?
O30B W9B Eu2 133.9(3) . . ?
O37B W9B Eu2 43.7(3) . . ?
O35B W9B Eu2 44.0(3) . . ?
O1B W9B Eu2 85.8(2) . . ?
O20B W10B O18B 103.2(5) . . ?
O20B W10B O19B 105.3(5) . . ?
O18B W10B O19B 97.4(5) . . ?
O20B W10B O36B 93.0(5) . . ?
O18B W10B O36B 92.8(5) . . ?
O19B W10B O36B 156.2(4) . . ?
O20B W10B O37B 97.4(4) . . ?
O18B W10B O37B 158.9(4) . . ?
O19B W10B O37B 81.0(4) . . ?
O36B W10B O37B 81.8(4) . . ?
O20B W10B O1B 160.3(4) . . ?
O18B W10B O1B 89.2(4) . . ?
O19B W10B O1B 87.8(4) . . ?
O36B W10B O1B 70.9(4) . . ?
O37B W10B O1B 69.7(4) . . ?
O20B W10B Eu2 94.5(3) . . ?
O18B W10B Eu2 135.8(4) . . ?
O19B W10B Eu2 38.5(3) . . ?
O36B W10B Eu2 126.7(3) . . ?
O37B W10B Eu2 44.9(3) . . ?
O1B W10B Eu2 86.7(2) . . ?
O3B P1B O2B 112.2(6) . . ?
O3B P1B O1B 108.5(6) . . ?
O2B P1B O1B 110.3(6) . . ?
O3B P1B O4B 109.5(6) . . ?
O2B P1B O4B 108.9(6) . . ?
O1B P1B O4B 107.4(6) . . ?
P1B O1B W10B 125.8(6) . . ?
P1B O1B W9B 127.0(5) . . ?
W10B O1B W9B 93.2(3) . . ?
P1B O1B W4B 123.6(6) . . ?
W10B O1B W4B 89.5(3) . . ?
W9B O1B W4B 85.7(3) . . ?
P1B O2B W6B 128.2(6) . . ?
P1B O2B W5B 128.7(6) . . ?
W6B O2B W5B 90.3(3) . . ?
P1B O3B W7B 128.7(6) . . ?
P1B O3B W8B 127.9(6) . . ?
W7B O3B W8B 89.6(3) . . ?
P1B O4B W3B 127.8(6) . . ?
P1B O4B W2B 127.4(6) . . ?
W3B O4B W2B 90.4(4) . . ?
P1B O4B W1B 120.6(6) . . ?
W3B O4B W1B 89.9(4) . . ?
W2B O4B W1B 89.3(3) . . ?
W5B O10B Eu4 137.3(5) . . ?
W6B O12B Eu4 137.0(5) . . ?
W7B O14B Eu3 136.7(6) . . ?
W8B O16B Eu3 141.4(5) . . ?
W8B O16B Eu2 108.7(4) . . ?
Eu3 O16B Eu2 94.9(3) . . ?
W10B O18B Eu4 154.4(6) . . ?
W10B O19B Eu2 112.9(5) . . ?
W10B O19B Eu3 149.2(5) . . ?
Eu2 O19B Eu3 97.4(4) . . ?
W10B O20B Eu8 146.7(5) . . ?
W2B O21B W1B 124.4(6) . . ?
W2B O22B W3B 124.8(6) . . ?
W3B O23B W1B 123.4(6) . . ?
W1B O24B W6B 149.0(6) . . ?
W1B O25B W7B 148.9(6) . . ?
W2B O26B W8B 156.5(6) . . ?
W9B O27B W2B 152.4(6) . . ?
W4B O28B W3B 147.6(6) . . ?
W3B O29B W5B 152.5(6) . . ?
W9B O30B W4B 125.7(6) . . ?
W4B O31B W5B 155.8(6) . . ?
W5B O32B W6B 120.4(6) . . ?
W7B O33B W6B 157.5(6) . . ?
W8B O34B W7B 122.4(6) . . ?
W9B O35B W8B 145.0(6) . . ?
W9B O35B Eu2 103.3(4) . . ?
W8B O35B Eu2 103.2(4) . . ?
W4B O36B W10B 128.7(5) . . ?
W9B O37B W10B 125.0(5) . . ?
W9B O37B Eu2 104.3(4) . . ?
W10B O37B Eu2 98.6(4) . . ?
O5D W1D O25D 102.7(6) . . ?
O5D W1D O24D 103.3(6) . . ?
O25D W1D O24D 92.1(5) . . ?
O5D W1D O21D 98.5(6) . . ?
O25D W1D O21D 88.4(5) . . ?
O24D W1D O21D 157.5(5) . . ?
O5D W1D O23D 99.4(6) . . ?
O25D W1D O23D 157.2(5) . . ?
O24D W1D O23D 88.4(5) . . ?
O21D W1D O23D 82.6(5) . . ?
O5D W1D O4D 168.1(5) . . ?
O25D W1D O4D 85.0(4) . . ?
O24D W1D O4D 85.2(4) . . ?
O21D W1D O4D 72.4(4) . . ?
O23D W1D O4D 72.4(4) . . ?
O6D W2D O26D 103.5(5) . . ?
O6D W2D O21D 101.7(5) . . ?
O26D W2D O21D 89.8(5) . . ?
O6D W2D O22D 102.3(5) . . ?
O26D W2D O22D 153.9(5) . . ?
O21D W2D O22D 88.7(5) . . ?
O6D W2D O27D 102.1(5) . . ?
O26D W2D O27D 83.4(5) . . ?
O21D W2D O27D 156.2(5) . . ?
O22D W2D O27D 87.6(5) . . ?
O6D W2D O4D 172.4(5) . . ?
O26D W2D O4D 82.3(4) . . ?
O21D W2D O4D 73.2(4) . . ?
O22D W2D O4D 72.3(5) . . ?
O27D W2D O4D 83.3(4) . . ?
O7D W3D O29D 103.7(5) . . ?
O7D W3D O23D 100.8(5) . . ?
O29D W3D O23D 92.4(5) . . ?
O7D W3D O28D 101.1(5) . . ?
O29D W3D O28D 87.5(5) . . ?
O23D W3D O28D 157.4(5) . . ?
O7D W3D O22D 99.6(5) . . ?
O29D W3D O22D 156.4(5) . . ?
O23D W3D O22D 86.5(5) . . ?
O28D W3D O22D 84.7(5) . . ?
O7D W3D O4D 171.0(4) . . ?
O29D W3D O4D 84.3(4) . . ?
O23D W3D O4D 74.4(4) . . ?
O28D W3D O4D 83.1(4) . . ?
O22D W3D O4D 72.7(5) . . ?
O8D W4D O28D 102.9(5) . . ?
O8D W4D O36D 100.9(5) . . ?
O28D W4D O36D 156.1(5) . . ?
O8D W4D O31D 102.3(5) . . ?
O28D W4D O31D 88.0(4) . . ?
O36D W4D O31D 90.2(4) . . ?
O8D W4D O30D 101.5(5) . . ?
O28D W4D O30D 86.8(4) . . ?
O36D W4D O30D 85.4(4) . . ?
O31D W4D O30D 156.3(4) . . ?
O8D W4D O1D 171.2(4) . . ?
O28D W4D O1D 84.7(4) . . ?
O36D W4D O1D 71.4(4) . . ?
O31D W4D O1D 82.4(4) . . ?
O30D W4D O1D 74.1(4) . . ?
O9D W5D O10D 102.1(5) . . ?
O9D W5D O32D 99.5(6) . . ?
O10D W5D O32D 94.5(5) . . ?
O9D W5D O31D 101.3(5) . . ?
O10D W5D O31D 95.1(5) . . ?
O32D W5D O31D 154.7(5) . . ?
O9D W5D O29D 94.4(5) . . ?
O10D W5D O29D 163.6(5) . . ?
O32D W5D O29D 83.2(5) . . ?
O31D W5D O29D 81.0(4) . . ?
O9D W5D O2D 172.2(5) . . ?
O10D W5D O2D 82.4(4) . . ?
O32D W5D O2D 73.7(4) . . ?
O31D W5D O2D 84.5(4) . . ?
O29D W5D O2D 81.3(4) . . ?
O9D W5D Eu8 127.9(4) . . ?
O10D W5D Eu8 26.2(3) . . ?
O32D W5D Eu8 85.3(4) . . ?
O31D W5D Eu8 93.2(3) . . ?
O29D W5D Eu8 137.6(3) . . ?
O2D W5D Eu8 56.2(3) . . ?
O11D W6D O12D 101.5(5) . . ?
O11D W6D O33D 102.9(5) . . ?
O12D W6D O33D 93.7(5) . . ?
O11D W6D O32D 102.0(5) . . ?
O12D W6D O32D 92.1(5) . . ?
O33D W6D O32D 152.7(5) . . ?
O11D W6D O24D 95.6(5) . . ?
O12D W6D O24D 162.9(5) . . ?
O33D W6D O24D 84.1(5) . . ?
O32D W6D O24D 82.6(5) . . ?
O11D W6D O2D 174.3(5) . . ?
O12D W6D O2D 81.3(4) . . ?
O33D W6D O2D 81.8(4) . . ?
O32D W6D O2D 72.8(4) . . ?
O24D W6D O2D 81.6(4) . . ?
O11D W6D Eu8 126.7(4) . . ?
O12D W6D Eu8 25.4(4) . . ?
O33D W6D Eu8 89.6(3) . . ?
O32D W6D Eu8 84.3(3) . . ?
O24D W6D Eu8 137.5(3) . . ?
O2D W6D Eu8 55.9(2) . . ?
O13D W7D O14D 103.1(6) . . ?
O13D W7D O34D 99.5(5) . . ?
O14D W7D O34D 91.7(5) . . ?
O13D W7D O33D 103.0(5) . . ?
O14D W7D O33D 95.6(5) . . ?
O34D W7D O33D 154.0(5) . . ?
O13D W7D O25D 94.1(5) . . ?
O14D W7D O25D 162.6(5) . . ?
O34D W7D O25D 82.8(5) . . ?
O33D W7D O25D 82.8(5) . . ?
O13D W7D O3D 171.0(5) . . ?
O14D W7D O3D 83.2(4) . . ?
O34D W7D O3D 73.7(4) . . ?
O33D W7D O3D 82.5(4) . . ?
O25D W7D O3D 79.4(4) . . ?
O15D W8D O16D 103.0(5) . . ?
O15D W8D O34D 98.4(5) . . ?
O16D W8D O34D 95.9(5) . . ?
O15D W8D O26D 99.1(5) . . ?
O16D W8D O26D 156.1(5) . . ?
O34D W8D O26D 89.5(5) . . ?
O15D W8D O35D 101.1(5) . . ?
O16D W8D O35D 83.6(4) . . ?
O34D W8D O35D 160.1(5) . . ?
O26D W8D O35D 83.6(5) . . ?
O15D W8D O3D 170.9(5) . . ?
O16D W8D O3D 78.1(4) . . ?
O34D W8D O3D 72.5(4) . . ?
O26D W8D O3D 81.4(4) . . ?
O35D W8D O3D 88.1(4) . . ?
O15D W8D Eu6 96.2(4) . . ?
O16D W8D Eu6 42.1(3) . . ?
O34D W8D Eu6 137.8(4) . . ?
O26D W8D Eu6 126.8(3) . . ?
O35D W8D Eu6 43.4(3) . . ?
O3D W8D Eu6 90.7(2) . . ?
O17D W9D O27D 102.6(5) . . ?
O17D W9D O30D 99.8(5) . . ?
O27D W9D O30D 88.6(5) . . ?
O17D W9D O37D 102.4(5) . . ?
O27D W9D O37D 154.8(5) . . ?
O30D W9D O37D 90.4(5) . . ?
O17D W9D O35D 101.4(5) . . ?
O27D W9D O35D 87.3(5) . . ?
O30D W9D O35D 158.8(4) . . ?
O37D W9D O35D 84.6(5) . . ?
O17D W9D O1D 171.0(4) . . ?
O27D W9D O1D 83.9(4) . . ?
O30D W9D O1D 73.8(4) . . ?
O37D W9D O1D 71.7(4) . . ?
O35D W9D O1D 85.1(4) . . ?
O17D W9D Eu6 93.2(4) . . ?
O27D W9D Eu6 130.9(3) . . ?
O30D W9D Eu6 134.3(3) . . ?
O37D W9D Eu6 44.0(3) . . ?
O35D W9D Eu6 43.8(3) . . ?
O1D W9D Eu6 87.1(3) . . ?
O20D W10D O18D 102.5(4) . . ?
O20D W10D O19D 105.2(5) . . ?
O18D W10D O19D 97.6(5) . . ?
O20D W10D O36D 93.4(5) . . ?
O18D W10D O36D 91.9(4) . . ?
O19D W10D O36D 156.6(4) . . ?
O20D W10D O37D 101.6(4) . . ?
O18D W10D O37D 155.2(4) . . ?
O19D W10D O37D 81.8(4) . . ?
O36D W10D O37D 80.7(4) . . ?
O20D W10D O1D 160.6(4) . . ?
O18D W10D O1D 86.7(4) . . ?
O19D W10D O1D 90.2(4) . . ?
O36D W10D O1D 69.0(4) . . ?
O37D W10D O1D 68.6(4) . . ?
O20D W10D Eu6 97.4(3) . . ?
O18D W10D Eu6 135.8(3) . . ?
O19D W10D Eu6 38.6(3) . . ?
O36D W10D Eu6 126.1(3) . . ?
O37D W10D Eu6 45.4(3) . . ?
O1D W10D Eu6 87.3(2) . . ?
O2D P1D O3D 111.0(6) . . ?
O2D P1D O4D 109.8(6) . . ?
O3D P1D O4D 107.8(6) . . ?
O2D P1D O1D 110.2(6) . . ?
O3D P1D O1D 110.1(6) . . ?
O4D P1D O1D 107.9(6) . . ?
P1D O1D W4D 124.8(6) . . ?
P1D O1D W10D 124.7(6) . . ?
W4D O1D W10D 90.1(3) . . ?
P1D O1D W9D 126.0(6) . . ?
W4D O1D W9D 87.4(3) . . ?
W10D O1D W9D 92.7(4) . . ?
P1D O2D W5D 127.5(6) . . ?
P1D O2D W6D 127.7(6) . . ?
W5D O2D W6D 89.7(3) . . ?
P1D O3D W7D 129.7(6) . . ?
P1D O3D W8D 127.8(6) . . ?
W7D O3D W8D 89.6(3) . . ?
P1D O4D W3D 126.2(6) . . ?
P1D O4D W1D 122.0(6) . . ?
W3D O4D W1D 90.7(4) . . ?
P1D O4D W2D 127.0(6) . . ?
W3D O4D W2D 90.1(4) . . ?
W1D O4D W2D 89.9(4) . . ?
W5D O10D Eu8 134.2(5) . . ?
W6D O12D Eu8 135.6(6) . . ?
W7D O14D Eu7 138.6(6) . . ?
W8D O16D Eu7 141.8(5) . . ?
W8D O16D Eu6 109.1(5) . . ?
Eu7 O16D Eu6 95.3(3) . . ?
W10D O18D Eu8 152.8(6) . . ?
W10D O19D Eu6 112.5(5) . . ?
W10D O19D Eu7 149.9(5) . . ?
Eu6 O19D Eu7 96.4(4) . . ?
W10D O20D Eu4 148.3(5) . . ?
W2D O21D W1D 124.5(6) . . ?
W2D O22D W3D 124.6(7) . . ?
W3D O23D W1D 122.4(6) . . ?
W1D O24D W6D 147.1(7) . . ?
W1D O25D W7D 148.5(6) . . ?
W2D O26D W8D 156.2(6) . . ?
W9D O27D W2D 153.4(6) . . ?
W4D O28D W3D 148.4(6) . . ?
W3D O29D W5D 152.4(6) . . ?
W9D O30D W4D 124.7(6) . . ?
W4D O31D W5D 154.3(6) . . ?
W5D O32D W6D 121.6(6) . . ?
W6D O33D W7D 158.2(7) . . ?
W8D O34D W7D 123.0(6) . . ?
W9D O35D W8D 145.5(6) . . ?
W9D O35D Eu6 103.9(4) . . ?
W8D O35D Eu6 103.4(4) . . ?
W4D O36D W10D 129.1(5) . . ?
W9D O37D W10D 126.6(5) . . ?
W9D O37D Eu6 104.8(4) . . ?
W10D O37D Eu6 98.0(4) . . ?

loop_
_geom_bond_atom_site_label_1
_geom_bond_atom_site_label_2
_geom_bond_distance
_geom_bond_site_symmetry_2
_geom_bond_publ_flag
Eu1 O19A 2.284(11) . ?
Eu1 O16A 2.313(11) . ?
Eu1 O13 2.351(10) . ?
Eu1 O14A 2.363(10) . ?
Eu1 O7 2.393(11) . ?
Eu1 O3 2.412(10) . ?
Eu1 O1 2.430(11) . ?
Eu1 W1 3.6134(9) . ?
Eu1 W2 3.6235(10) . ?
Eu1 W8A 3.7864(10) . ?
Eu1 W7A 3.8439(9) . ?
Eu1 Eu3 3.8810(10) . ?
Eu2 O12A 2.317(10) . ?
Eu2 O18A 2.353(10) . ?
Eu2 O10A 2.355(10) . ?
Eu2 O19B 2.375(10) . ?
Eu2 O13 2.383(10) . ?
Eu2 O37B 2.513(10) . ?
Eu2 O35B 2.518(11) . ?
Eu2 O16B 2.543(10) . ?
Eu2 W10B 3.5177(9) . ?
Eu2 W9B 3.5268(9) . ?
Eu2 W8B 3.5602(9) . ?
Eu2 Eu3 3.6272(10) . ?
Eu3 O16 2.324(11) . ?
Eu3 O14B 2.376(10) . ?
Eu3 O16B 2.377(9) . ?
Eu3 O9 2.397(11) . ?
Eu3 O1 2.407(10) . ?
Eu3 O19B 2.453(11) . ?
Eu3 O15 2.480(12) . ?
Eu3 O13 2.539(10) . ?
Eu3 W2 3.6588(10) . ?
Eu3 Eu4 4.3917(10) . ?
Eu4 O16 2.309(11) . ?
Eu4 O18B 2.331(10) . ?
Eu4 O6 2.349(10) . ?
Eu4 O20C 2.368(10) . ?
Eu4 O12B 2.372(10) . ?
Eu4 O10B 2.388(11) . ?
Eu4 O20D 2.409(10) . ?
Eu5 O19C 2.279(10) . ?
Eu5 O16C 2.328(10) . ?
Eu5 O14C 2.338(10) . ?
Eu5 O14 2.359(10) . ?
Eu5 O10 2.407(11) . ?
Eu5 O2 2.414(10) . ?
Eu5 O4 2.440(10) . ?
Eu5 O3C 3.120(10) . ?
Eu5 W3 3.6056(9) . ?
Eu5 W1 3.6109(9) . ?
Eu5 W8C 3.7811(9) . ?
Eu5 W7C 3.8173(9) . ?
Eu6 O12C 2.346(11) . ?
Eu6 O18C 2.351(11) . ?
Eu6 O10C 2.355(11) . ?
Eu6 O14 2.358(11) . ?
Eu6 O19D 2.385(10) . ?
Eu6 O35D 2.518(11) . ?
Eu6 O16D 2.529(10) . ?
Eu6 O37D 2.536(11) . ?
Eu6 W10D 3.5280(9) . ?
Eu6 W9D 3.5311(10) . ?
Eu6 W8D 3.5648(10) . ?
Eu6 Eu7 3.6178(10) . ?
Eu7 O16D 2.366(10) . ?
Eu7 O18 2.366(11) . ?
Eu7 O4 2.378(10) . ?
Eu7 O14D 2.398(11) . ?
Eu7 O12 2.406(12) . ?
Eu7 O17 2.461(12) . ?
Eu7 O19D 2.469(10) . ?
Eu7 O14 2.543(10) . ?
Eu7 W3 3.6096(9) . ?
Eu7 Eu8 4.3928(10) . ?
Eu8 O18 2.292(11) . ?
Eu8 O18D 2.323(10) . ?
Eu8 O20A 2.343(11) . ?
Eu8 O12D 2.365(11) . ?
Eu8 O10D 2.370(11) . ?
Eu8 O5 2.371(10) . ?
Eu8 O20B 2.404(10) . ?
Eu8 W5D 3.8455(9) . ?
Eu8 W6D 3.8624(9) . ?
W1 O5 1.761(10) . ?
W1 O6 1.780(10) . ?
W1 O1 1.878(10) . ?
W1 O4 1.904(10) . ?
W1 O2 2.256(10) . ?
W1 O3 2.278(11) . ?
W2 O8 1.718(13) . ?
W2 O7 1.795(11) . ?
W2 O9 1.797(11) . ?
W2 O2 1.832(10) . ?
W3 O11 1.749(11) . ?
W3 O10 1.772(11) . ?
W3 O12 1.790(11) . ?
W3 O3 1.818(10) . ?
W3 O4 2.505(10) . ?
W1A O5A 1.722(12) . ?
W1A O25A 1.843(10) . ?
W1A O24A 1.854(10) . ?
W1A O21A 1.933(11) . ?
W1A O23A 1.968(10) . ?
W1A O4A 2.450(11) . ?
W2A O6A 1.716(13) . ?
W2A O26A 1.855(10) . ?
W2A O27A 1.904(11) . ?
W2A O22A 1.924(11) . ?
W2A O21A 1.938(11) . ?
W2A O4A 2.442(11) . ?
W3A O7A 1.734(12) . ?
W3A O29A 1.846(11) . ?
W3A O28A 1.919(11) . ?
W3A O23A 1.921(11) . ?
W3A O22A 1.937(11) . ?
W3A O4A 2.407(10) . ?
W4A O8A 1.725(12) . ?
W4A O36A 1.865(11) . ?
W4A O31A 1.891(11) . ?
W4A O30A 1.924(11) . ?
W4A O28A 1.925(11) . ?
W4A O1A 2.462(10) . ?
W5A O9A 1.723(11) . ?
W5A O10A 1.785(10) . ?
W5A O31A 1.929(11) . ?
W5A O32A 1.933(10) . ?
W5A O29A 2.035(11) . ?
W5A O2A 2.407(10) . ?
W6A O11A 1.728(10) . ?
W6A O12A 1.800(10) . ?
W6A O33A 1.912(10) . ?
W6A O32A 1.921(11) . ?
W6A O24A 2.023(10) . ?
W6A O2A 2.395(10) . ?
W7A O13A 1.739(11) . ?
W7A O14A 1.796(10) . ?
W7A O33A 1.903(10) . ?
W7A O34A 1.962(10) . ?
W7A O25A 2.038(10) . ?
W7A O3A 2.378(10) . ?
W8A O15A 1.735(12) . ?
W8A O16A 1.780(11) . ?
W8A O34A 1.928(11) . ?
W8A O35A 1.960(10) . ?
W8A O26A 2.019(10) . ?
W8A O3A 2.437(10) . ?
W9A O17A 1.719(12) . ?
W9A O37A 1.869(11) . ?
W9A O35A 1.885(10) . ?
W9A O27A 1.931(11) . ?
W9A O30A 1.936(11) . ?
W9A O1A 2.473(10) . ?
W10A O20A 1.761(11) . ?
W10A O19A 1.764(11) . ?
W10A O18A 1.781(10) . ?
W10A O36A 2.057(11) . ?
W10A O37A 2.082(11) . ?
W10A O1A 2.405(10) . ?
P1A O2A 1.529(11) . ?
P1A O3A 1.531(11) . ?
P1A O4A 1.560(11) . ?
P1A O1A 1.568(11) . ?
W1C O5C 1.723(12) . ?
W1C O25C 1.835(10) . ?
W1C O24C 1.841(11) . ?
W1C O21C 1.962(11) . ?
W1C O23C 1.971(11) . ?
W1C O4C 2.441(10) . ?
W2C O6C 1.731(12) . ?
W2C O26C 1.854(10) . ?
W2C O21C 1.919(10) . ?
W2C O27C 1.932(11) . ?
W2C O22C 1.969(12) . ?
W2C O4C 2.408(11) . ?
W3C O7C 1.741(13) . ?
W3C O29C 1.858(12) . ?
W3C O23C 1.912(11) . ?
W3C O28C 1.917(12) . ?
W3C O22C 1.919(12) . ?
W3C O4C 2.422(11) . ?
W4C O8C 1.718(12) . ?
W4C O36C 1.861(11) . ?
W4C O28C 1.920(12) . ?
W4C O30C 1.920(11) . ?
W4C O31C 1.934(11) . ?
W4C O1C 2.445(10) . ?
W5C O9C 1.730(14) . ?
W5C O10C 1.771(11) . ?
W5C O32C 1.905(11) . ?
W5C O31C 1.920(11) . ?
W5C O29C 2.023(12) . ?
W5C O2C 2.468(10) . ?
W6C O11C 1.742(11) . ?
W6C O12C 1.767(11) . ?
W6C O33C 1.913(11) . ?
W6C O32C 1.946(12) . ?
W6C O24C 2.045(11) . ?
W6C O2C 2.353(10) . ?
W7C O13C 1.719(12) . ?
W7C O14C 1.788(10) . ?
W7C O33C 1.923(11) . ?
W7C O34C 1.935(10) . ?
W7C O25C 2.060(10) . ?
W7C O3C 2.386(10) . ?
W8C O15C 1.719(11) . ?
W8C O16C 1.791(10) . ?
W8C O34C 1.923(10) . ?
W8C O35C 1.944(10) . ?
W8C O26C 2.038(10) . ?
W8C O3C 2.453(10) . ?
W9C O17C 1.730(11) . ?
W9C O37C 1.861(11) . ?
W9C O35C 1.899(10) . ?
W9C O27C 1.914(10) . ?
W9C O30C 1.948(12) . ?
W9C O1C 2.458(10) . ?
W10C O20C 1.769(10) . ?
W10C O18C 1.793(11) . ?
W10C O19C 1.799(10) . ?
W10C O36C 2.048(11) . ?
W10C O37C 2.063(11) . ?
W10C O1C 2.465(10) . ?
P1C O2C 1.528(11) . ?
P1C O3C 1.531(11) . ?
P1C O4C 1.571(11) . ?
P1C O1C 1.571(11) . ?
W1B O5B 1.718(12) . ?
W1B O25B 1.837(11) . ?
W1B O24B 1.838(10) . ?
W1B O23B 1.983(12) . ?
W1B O21B 1.986(11) . ?
W1B O4B 2.438(10) . ?
W2B O6B 1.718(10) . ?
W2B O21B 1.880(11) . ?
W2B O26B 1.889(11) . ?
W2B O22B 1.907(11) . ?
W2B O27B 1.953(10) . ?
W2B O4B 2.431(10) . ?
W3B O7B 1.736(12) . ?
W3B O29B 1.829(10) . ?
W3B O23B 1.897(11) . ?
W3B O28B 1.936(10) . ?
W3B O22B 1.960(11) . ?
W3B O4B 2.398(11) . ?
W4B O8B 1.705(12) . ?
W4B O36B 1.891(10) . ?
W4B O28B 1.894(10) . ?
W4B O31B 1.902(10) . ?
W4B O30B 1.925(11) . ?
W4B O1B 2.516(11) . ?
W5B O9B 1.728(12) . ?
W5B O10B 1.778(10) . ?
W5B O31B 1.913(10) . ?
W5B O32B 1.941(11) . ?
W5B O29B 2.062(10) . ?
W5B O2B 2.383(11) . ?
W6B O11B 1.738(12) . ?
W6B O12B 1.793(10) . ?
W6B O33B 1.913(11) . ?
W6B O32B 1.944(11) . ?
W6B O24B 2.047(11) . ?
W6B O2B 2.374(10) . ?
W7B O13B 1.733(12) . ?
W7B O14B 1.803(11) . ?
W7B O33B 1.909(10) . ?
W7B O34B 1.947(11) . ?
W7B O25B 2.037(11) . ?
W7B O3B 2.374(10) . ?
W8B O15B 1.729(10) . ?
W8B O16B 1.807(10) . ?
W8B O34B 1.920(11) . ?
W8B O26B 1.950(11) . ?
W8B O35B 2.005(11) . ?
W8B O3B 2.437(10) . ?
W9B O17B 1.705(11) . ?
W9B O27B 1.879(10) . ?
W9B O30B 1.903(11) . ?
W9B O37B 1.932(10) . ?
W9B O35B 1.957(11) . ?
W9B O1B 2.493(10) . ?
W10B O20B 1.744(10) . ?
W10B O18B 1.772(10) . ?
W10B O19B 1.831(11) . ?
W10B O36B 1.987(11) . ?
W10B O37B 2.113(10) . ?
W10B O1B 2.447(10) . ?
P1B O3B 1.515(11) . ?
P1B O2B 1.529(10) . ?
P1B O1B 1.556(10) . ?
P1B O4B 1.561(11) . ?
W1D O5D 1.722(13) . ?
W1D O25D 1.830(12) . ?
W1D O24D 1.857(11) . ?
W1D O21D 1.987(12) . ?
W1D O23D 2.007(12) . ?
W1D O4D 2.413(11) . ?
W2D O6D 1.732(11) . ?
W2D O26D 1.868(12) . ?
W2D O21D 1.889(12) . ?
W2D O22D 1.915(13) . ?
W2D O27D 1.942(10) . ?
W2D O4D 2.444(11) . ?
W3D O7D 1.714(12) . ?
W3D O29D 1.828(10) . ?
W3D O23D 1.901(11) . ?
W3D O28D 1.956(10) . ?
W3D O22D 1.956(12) . ?
W3D O4D 2.400(12) . ?
W4D O8D 1.716(11) . ?
W4D O28D 1.860(10) . ?
W4D O36D 1.872(10) . ?
W4D O31D 1.905(10) . ?
W4D O30D 1.951(10) . ?
W4D O1D 2.438(11) . ?
W5D O9D 1.724(13) . ?
W5D O10D 1.798(11) . ?
W5D O32D 1.913(11) . ?
W5D O31D 1.930(10) . ?
W5D O29D 2.069(11) . ?
W5D O2D 2.391(11) . ?
W6D O11D 1.719(12) . ?
W6D O12D 1.801(11) . ?
W6D O33D 1.902(12) . ?
W6D O32D 1.956(12) . ?
W6D O24D 2.035(11) . ?
W6D O2D 2.398(10) . ?
W7D O13D 1.722(12) . ?
W7D O14D 1.775(11) . ?
W7D O34D 1.917(11) . ?
W7D O33D 1.931(11) . ?
W7D O25D 2.063(12) . ?
W7D O3D 2.362(10) . ?
W8D O15D 1.747(12) . ?
W8D O16D 1.819(10) . ?
W8D O34D 1.912(12) . ?
W8D O26D 1.968(12) . ?
W8D O35D 2.007(11) . ?
W8D O3D 2.414(10) . ?
W9D O17D 1.724(11) . ?
W9D O27D 1.870(11) . ?
W9D O30D 1.891(11) . ?
W9D O37D 1.893(11) . ?
W9D O35D 1.945(11) . ?
W9D O1D 2.489(10) . ?
W10D O20D 1.757(10) . ?
W10D O18D 1.775(10) . ?
W10D O19D 1.842(10) . ?
W10D O36D 1.980(11) . ?
W10D O37D 2.126(10) . ?
W10D O1D 2.477(11) . ?
P1D O2D 1.538(11) . ?
P1D O3D 1.538(11) . ?
P1D O4D 1.565(12) . ?
P1D O1D 1.572(11) . ?
